data_7134511
loop_
_publ_author_name
'Liberka, Michal'
'Gas, Piotr'
'Chorazy, Szymon'

_publ_section_title
;
 Decanuclear {CuI6ReV4} clusters utilizing cyanido and nitrido molecular
 bridges as efficient ligand-modulated luminophores
;
_journal_issue 47
_journal_name_full 'Chemical Communications'
_journal_page_first 8580
_journal_page_last 8583
_journal_paper_doi 10.1039/D5CC00403A
_journal_volume 61
_journal_year 2025
_chemical_formula_moiety 'C220 H176 Cu6 N30 O2 P12 Re4, 14(C H4 O)'
_chemical_formula_sum 'C234 H232 Cu6 N30 O16 P12 Re4'
_chemical_formula_weight 5218.29
_space_group_IT_number 2
_space_group_name_Hall '-P 1'
_space_group_name_H-M_alt 'P -1'
_symmetry_cell_setting triclinic
_symmetry_Int_Tables_number 2
_symmetry_space_group_name_Hall '-P 1'
_symmetry_space_group_name_H-M 'P -1'
_atom_sites_solution_hydrogens mixed
_audit_conform_dict_location ftp://ftp.iucr.org/pub/cif_core.dic
_audit_conform_dict_name cif_core.dic
_audit_conform_dict_version 2.4.5
_audit_creation_date 2025-04-29T11:22:33-00:00
_audit_creation_method 'WinGX routine CIF_UPDATE'
_audit_update_record
;
2025-04-30 deposited with the CCDC.	2025-05-08 downloaded from the CCDC.
;
_cell_angle_alpha 111.005(3)
_cell_angle_beta 99.500(3)
_cell_angle_gamma 110.975(3)
_cell_formula_units_Z 1
_cell_length_a 17.7996(17)
_cell_length_b 19.2840(18)
_cell_length_c 21.9051(19)
_cell_measurement_reflns_used 111362
_cell_measurement_temperature 125(2)
_cell_measurement_theta_max 25.35
_cell_measurement_theta_min 1.986
_cell_measurement_wavelength 0.71073
_cell_volume 6171.8(10)
_computing_data_collection 'Bruker APEX4'
_computing_molecular_graphics 'Ortep for Windows (Farrugia, 2012)'
_computing_publication_material 'WinGX publication routines (Farrugia, 2012)'
_computing_structure_refinement 'SHELXL-2018/3 (Sheldrick, 2018)'
_computing_structure_solution 'SHELXT 2018/2 (Sheldrick, 2018)'
_diffrn_ambient_temperature 125(2)
_diffrn_measured_fraction_theta_full 0.999
_diffrn_measured_fraction_theta_max 0.999
_diffrn_measurement_device_type 'D8Quest Eco Photon50'
_diffrn_measurement_method \w
_diffrn_radiation_monochromator graphite
_diffrn_radiation_probe x-ray
_diffrn_radiation_type MoK\a
_diffrn_radiation_wavelength 0.71073
_diffrn_reflns_av_R_equivalents 0.0758
_diffrn_reflns_av_unetI/netI 0.0589
_diffrn_reflns_Laue_measured_fraction_full 0.999
_diffrn_reflns_Laue_measured_fraction_max 0.999
_diffrn_reflns_limit_h_max 21
_diffrn_reflns_limit_h_min -21
_diffrn_reflns_limit_k_max 23
_diffrn_reflns_limit_k_min -23
_diffrn_reflns_limit_l_max 26
_diffrn_reflns_limit_l_min -26
_diffrn_reflns_number 111362
_diffrn_reflns_point_group_measured_fraction_full 0.999
_diffrn_reflns_point_group_measured_fraction_max 0.999
_diffrn_reflns_theta_full 25.242
_diffrn_reflns_theta_max 25.35
_diffrn_reflns_theta_min 1.986
_diffrn_standards_decay_% 0
_diffrn_standards_interval_count 0
_diffrn_standards_interval_time 0
_diffrn_standards_number 0
_exptl_absorpt_coefficient_mu 2.598
_exptl_absorpt_correction_T_max 0.7453
_exptl_absorpt_correction_T_min 0.6683
_exptl_absorpt_correction_type multi-scan
_exptl_absorpt_process_details 'TWINABS (Sheldrick, 2009)'
_exptl_crystal_colour yellow
_exptl_crystal_density_diffrn 1.404
_exptl_crystal_density_method 'not measured'
_exptl_crystal_description block
_exptl_crystal_F_000 2628
_exptl_crystal_size_max 0.11
_exptl_crystal_size_mid 0.09
_exptl_crystal_size_min 0.07
_refine_diff_density_max 1.077
_refine_diff_density_min -0.844
_refine_diff_density_rms 0.123
_refine_ls_extinction_method none
_refine_ls_goodness_of_fit_ref 1.032
_refine_ls_hydrogen_treatment mixed
_refine_ls_matrix_type full
_refine_ls_number_constraints 0
_refine_ls_number_parameters 1607
_refine_ls_number_reflns 22601
_refine_ls_number_restraints 462
_refine_ls_restrained_S_all 1.042
_refine_ls_R_factor_all 0.0576
_refine_ls_R_factor_gt 0.0431
_refine_ls_shift/su_max 0.003
_refine_ls_shift/su_mean 0
_refine_ls_structure_factor_coef Fsqd
_refine_ls_weighting_details 'w=1/[\s^2^(Fo^2^)+(0.0531P)^2^+15.3611P] where P=(Fo^2^+2Fc^2^)/3'
_refine_ls_weighting_scheme calc
_refine_ls_wR_factor_gt 0.1096
_refine_ls_wR_factor_ref 0.1198
_reflns_Friedel_coverage 0
_reflns_number_gt 18122
_reflns_number_total 22601
_reflns_threshold_expression 'I > 2\s(I)'
_cod_data_source_file d5cc00403a2.cif
_cod_data_source_block compound_1
_cod_depositor_comments 'Adding full bibliography for 7134511--7134518.cif.'
_cod_database_code 7134511
_shelx_shelxl_version_number 2018/3

loop_
_symmetry_equiv_pos_as_xyz
'x, y, z'
'-x, -y, -z'

loop_
_atom_site_label
_atom_site_type_symbol
_atom_site_fract_x
_atom_site_fract_y
_atom_site_fract_z
_atom_site_U_iso_or_equiv
_atom_site_adp_type
_atom_site_occupancy
_atom_site_site_symmetry_order
_atom_site_calc_flag
_atom_site_refinement_flags_posn
_atom_site_refinement_flags_adp
_atom_site_refinement_flags_occupancy
_atom_site_disorder_assembly
_atom_site_disorder_group
Re1 Re 0.77174(2) 0.66220(2) 0.79752(2) 0.02562(7) Uani 1 1 d . . . . .
Re2 Re 0.53739(2) 0.34361(2) 0.50130(2) 0.01984(6) Uani 1 1 d . . . . .
Cu1 Cu 0.68863(4) 0.54629(4) 0.52751(3) 0.02193(14) Uani 1 1 d . . . . .
Cu2 Cu 0.63069(5) 0.84461(5) 0.76272(4) 0.03643(19) Uani 1 1 d . . . . .
Cu3 Cu 0.62979(4) 0.45413(4) 0.76906(3) 0.02829(16) Uani 1 1 d . . . . .
P1 P 0.89679(10) 0.63825(10) 0.80573(8) 0.0316(3) Uani 1 1 d . . . . .
P2 P 0.79580(8) 0.55985(9) 0.48447(7) 0.0235(3) Uani 1 1 d . . . . .
P5 P 0.68787(11) 0.39905(11) 0.82607(9) 0.0366(4) Uani 1 1 d . . . . .
P6 P 0.51933(10) 0.47371(10) 0.79710(8) 0.0297(3) Uani 1 1 d . . . . .
O1 O 0.4290(3) 0.2253(3) 0.4967(2) 0.0418(11) Uani 1 1 d . . . . .
H1 H 0.425014 0.172478 0.468837 0.05 Uiso 1 1 calc R U . . .
N7 N 0.6076(3) 0.5904(3) 0.5024(2) 0.0253(10) Uani 1 1 d . . . . .
N2 N 0.7284(3) 0.6042(3) 0.6326(2) 0.0267(10) Uani 1 1 d . . . . .
N9 N 0.5941(3) 0.3965(3) 0.6661(2) 0.0309(11) Uani 1 1 d . . . . .
C7 C 0.5573(3) 0.6146(3) 0.4992(3) 0.0216(11) Uani 1 1 d . . . . .
N8 N 0.5534(3) 0.7679(3) 0.6656(2) 0.0287(11) Uani 1 1 d . . . . .
C2 C 0.7465(3) 0.6266(3) 0.6911(3) 0.0238(12) Uani 1 1 d . . . . .
C8 C 0.5198(3) 0.7267(3) 0.6071(3) 0.0240(12) Uani 1 1 d . . . . .
C9 C 0.5715(3) 0.3784(3) 0.6077(3) 0.0256(12) Uani 1 1 d . . . . .
N1 N 0.7049(3) 0.5705(3) 0.7901(2) 0.0297(11) Uani 1 1 d . . . . .
C45 C 0.7431(3) 0.3903(4) 0.4292(3) 0.0304(13) Uani 1 1 d . . . . .
H45 H 0.731163 0.396638 0.471102 0.037 Uiso 1 1 calc R U . . .
N3 N 0.6682(4) 0.7697(4) 0.7906(3) 0.0422(14) Uani 1 1 d . . . . .
C112 C 0.4757(4) 0.5730(4) 0.6664(3) 0.0340(14) Uani 1 1 d . . . . .
H112 H 0.494316 0.581013 0.630173 0.041 Uiso 1 1 calc R U . . .
N5 N 0.9013(3) 0.7726(3) 0.8086(3) 0.0354(12) Uani 1 1 d . . . . .
C10 C 0.6058(4) 0.2729(4) 0.4968(3) 0.0274(12) Uani 1 1 d . . . . .
C4 C 0.8136(4) 0.7356(4) 0.9058(3) 0.0382(15) Uani 1 1 d . . . . .
C113 C 0.5044(4) 0.5322(4) 0.6983(3) 0.0299(13) Uani 1 1 d . . . . .
H113 H 0.543115 0.511901 0.68405 0.036 Uiso 1 1 calc R U . . .
C33 C 0.9048(3) 0.6084(3) 0.5460(3) 0.0254(12) Uani 1 1 d . . . . .
C109 C 0.4209(3) 0.5485(4) 0.7718(3) 0.0277(12) Uani 1 1 d D . . . .
H109 H 0.401618 0.540347 0.807715 0.033 Uiso 1 1 calc R U . . .
C108 C 0.4761(4) 0.5214(4) 0.7510(3) 0.0315(13) Uani 1 1 d . . . . .
C40 C 0.7820(3) 0.4604(4) 0.4202(3) 0.0272(12) Uani 1 1 d . . . . .
C17 C 0.9025(4) 0.5654(4) 0.7296(3) 0.0318(13) Uani 1 1 d . . . . .
C111 C 0.4202(4) 0.6014(4) 0.6884(3) 0.0383(15) Uani 1 1 d . . . . .
H111 H 0.399938 0.630355 0.66836 0.046 Uiso 1 1 calc R U . . .
C21 C 0.8295(4) 0.4433(4) 0.6197(3) 0.0419(16) Uani 1 1 d . . . . .
H21 H 0.777739 0.397952 0.585331 0.05 Uiso 1 1 calc R U . . .
C32 C 0.9241(4) 0.6728(4) 0.6092(3) 0.0332(14) Uani 1 1 d . . . . .
H32 H 0.880109 0.684752 0.62206 0.04 Uiso 1 1 calc R U . . .
C3 C 0.7013(4) 0.7288(4) 0.7929(3) 0.0318(13) Uani 1 1 d . . . . .
C22 C 0.8268(4) 0.4989(4) 0.6782(3) 0.0358(14) Uani 1 1 d . . . . .
H22 H 0.773348 0.49223 0.684077 0.043 Uiso 1 1 calc R U . . .
N11 N 0.9656(3) 0.5860(4) 0.5271(3) 0.0485(15) Uani 1 1 d . . . . .
C34 C 0.8137(4) 0.6247(4) 0.4393(3) 0.0306(13) Uani 1 1 d . . . . .
C16 C 0.9593(4) 0.7438(4) 0.8188(3) 0.0367(14) Uani 1 1 d . . . . .
C44 C 0.7209(4) 0.3113(4) 0.3790(3) 0.0367(15) Uani 1 1 d . . . . .
H44 H 0.694619 0.263748 0.386094 0.044 Uiso 1 1 calc R U . . .
C91 C 0.7497(4) 0.4679(4) 0.9176(3) 0.0395(15) Uani 1 1 d . . . . .
C18 C 0.9800(4) 0.5735(4) 0.7199(4) 0.0435(16) Uani 1 1 d . . . . .
H18 H 1.032073 0.617885 0.754648 0.052 Uiso 1 1 calc R U . . .
C39 C 0.7435(4) 0.6285(4) 0.4045(3) 0.0341(14) Uani 1 1 d . . . . .
H39 H 0.688337 0.598293 0.405054 0.041 Uiso 1 1 calc R U . . .
C106 C 0.6299(5) 0.6927(5) 0.9752(4) 0.0542(19) Uani 1 1 d . . . . .
H106 H 0.653836 0.750493 0.987489 0.065 Uiso 1 1 calc R U . . .
C41 C 0.8015(3) 0.4517(4) 0.3605(3) 0.0288(13) Uani 1 1 d . . . . .
H41 H 0.829987 0.499515 0.354288 0.035 Uiso 1 1 calc R U . . .
C43 C 0.7382(4) 0.3032(4) 0.3178(3) 0.0446(18) Uani 1 1 d . . . . .
H43 H 0.721553 0.249452 0.281749 0.053 Uiso 1 1 calc R U . . .
C110 C 0.3941(4) 0.5869(5) 0.7410(4) 0.0481(18) Uani 1 1 d . . . . .
H110 H 0.354584 0.605818 0.755498 0.058 Uiso 1 1 calc R U . . .
C52 C 0.4734(4) 0.9087(4) 0.7126(3) 0.0441(16) Uani 1 1 d . . . . .
H52 H 0.514837 0.899468 0.693099 0.053 Uiso 1 1 calc R U . . .
C23 C 0.9524(4) 0.6295(5) 0.8778(4) 0.0433(16) Uani 1 1 d . . . . .
C103 C 0.5590(4) 0.5266(5) 0.9397(3) 0.0453(17) Uani 1 1 d . . . . .
H103 H 0.535073 0.469065 0.928385 0.054 Uiso 1 1 calc R U . . .
C102 C 0.5559(4) 0.5504(4) 0.8868(3) 0.0336(14) Uani 1 1 d D . . . .
C101 C 0.4264(4) 0.3827(4) 0.7844(3) 0.0386(15) Uani 1 1 d . . . . .
C92 C 0.7727(4) 0.4375(5) 0.9617(3) 0.0439(16) Uani 1 1 d . . . . .
H92 H 0.756989 0.379783 0.944978 0.053 Uiso 1 1 calc R U . . .
C31 C 1.0076(4) 0.7204(4) 0.6542(3) 0.0417(16) Uani 1 1 d . . . . .
H31 H 1.021592 0.766267 0.697308 0.05 Uiso 1 1 calc R U . . .
C96 C 0.7720(4) 0.5520(5) 0.9429(3) 0.0452(17) Uani 1 1 d . . . . .
H96 H 0.755345 0.572686 0.912387 0.054 Uiso 1 1 calc R U . . .
C107 C 0.5922(4) 0.6343(4) 0.9052(3) 0.0429(16) Uani 1 1 d . . . . .
H107 H 0.591589 0.6525 0.870181 0.051 Uiso 1 1 calc R U . . .
C29 C 1.0483(4) 0.6330(4) 0.5737(3) 0.0456(17) Uani 1 1 d . . . . .
H29 H 1.091462 0.618173 0.562494 0.055 Uiso 1 1 calc R U . . .
C35 C 0.8919(4) 0.6676(5) 0.4381(4) 0.0494(19) Uani 1 1 d . . . . .
H35 H 0.939673 0.664215 0.461125 0.059 Uiso 1 1 calc R U . . .
C15 C 1.0459(4) 0.7924(4) 0.8390(3) 0.0474(17) Uani 1 1 d . . . . .
H15 H 1.085308 0.771351 0.847272 0.057 Uiso 1 1 calc R U . . .
C90 C 0.7490(5) 0.3367(5) 0.7216(4) 0.055(2) Uani 1 1 d . . . . .
H90 H 0.705711 0.340939 0.693521 0.066 Uiso 1 1 calc R U . . .
C51 C 0.4777(4) 0.9144(4) 0.7774(3) 0.0400(15) Uani 1 1 d . . . . .
C20 C 0.9064(4) 0.4520(5) 0.6095(4) 0.0464(17) Uani 1 1 d . . . . .
H20 H 0.907409 0.413548 0.568212 0.056 Uiso 1 1 calc R U . . .
C84 C 0.6083(5) 0.3086(4) 0.8267(4) 0.0433(16) Uani 1 1 d . . . . .
C30 C 1.0698(4) 0.7006(4) 0.6359(3) 0.0437(16) Uani 1 1 d . . . . .
H30 H 1.127533 0.733386 0.665874 0.052 Uiso 1 1 calc R U . . .
C38 C 0.7538(5) 0.6763(4) 0.3690(4) 0.0489(18) Uani 1 1 d . . . . .
H38 H 0.706022 0.679316 0.345557 0.059 Uiso 1 1 calc R U . . .
N15 N 0.3624(5) 0.3891(5) 0.8134(4) 0.082(2) Uani 1 1 d D . . . .
C12 C 0.9296(4) 0.8500(4) 0.8156(4) 0.0464(17) Uani 1 1 d . . . . .
H12 H 0.889322 0.870161 0.807487 0.056 Uiso 1 1 calc R U . . .
C24 C 0.9560(5) 0.5564(5) 0.8688(4) 0.060(2) Uani 1 1 d . . . . .
H24 H 0.93088 0.510369 0.823875 0.072 Uiso 1 1 calc R U . . .
C49 C 0.6179(5) 1.0880(4) 0.8740(4) 0.0481(18) Uani 1 1 d . . . . .
H49 H 0.566455 1.072262 0.839907 0.058 Uiso 1 1 calc R U . . .
C42 C 0.7796(4) 0.3733(4) 0.3095(3) 0.0423(16) Uani 1 1 d . . . . .
H42 H 0.793087 0.367508 0.2683 0.051 Uiso 1 1 calc R U . . .
C83 C 0.5688(5) 0.3167(5) 0.8761(4) 0.0537(19) Uani 1 1 d . . . . .
H83 H 0.5871 0.370418 0.912904 0.064 Uiso 1 1 calc R U . . .
C14 C 1.0737(5) 0.8730(5) 0.8469(4) 0.057(2) Uani 1 1 d . . . . .
H14 H 1.133004 0.908561 0.861176 0.068 Uiso 1 1 calc R U . . .
C50 C 0.6361(5) 1.0275(5) 0.8823(3) 0.052(2) Uani 1 1 d . . . . .
C11 C 0.3687(5) 0.2266(5) 0.5325(5) 0.070(2) Uani 1 1 d . . . . .
H11A H 0.399317 0.264722 0.582017 0.084 Uiso 1 1 calc R U . . .
H11B H 0.334925 0.170386 0.526626 0.084 Uiso 1 1 calc R U . . .
H11C H 0.33069 0.245504 0.513363 0.084 Uiso 1 1 calc R U . . .
C105 C 0.6327(5) 0.6680(6) 1.0256(4) 0.058(2) Uani 1 1 d . . . . .
H105 H 0.660022 0.708288 1.073 0.07 Uiso 1 1 calc R U . . .
C85 C 0.7586(5) 0.3592(5) 0.7903(4) 0.0514(18) Uani 1 1 d . . . . .
C19 C 0.9817(4) 0.5172(5) 0.6601(4) 0.0483(17) Uani 1 1 d . . . . .
H19 H 1.034786 0.523343 0.653686 0.058 Uiso 1 1 calc R U . . .
C28 C 0.9876(4) 0.6963(6) 0.9443(3) 0.056(2) Uani 1 1 d . . . . .
H28 H 0.983413 0.746108 0.951095 0.067 Uiso 1 1 calc R U . . .
C13 C 1.0144(5) 0.9015(5) 0.8339(4) 0.057(2) Uani 1 1 d . . . . .
H13 H 1.032577 0.955997 0.837692 0.068 Uiso 1 1 calc R U . . .
C94 C 0.8415(5) 0.5749(6) 1.0557(4) 0.061(2) Uani 1 1 d . . . . .
H94 H 0.873375 0.610794 1.103599 0.073 Uiso 1 1 calc R U . . .
C89 C 0.8023(6) 0.3079(6) 0.6928(5) 0.078(3) Uani 1 1 d . U . . .
H89 H 0.793794 0.29037 0.644676 0.093 Uiso 1 1 calc R U . . .
C100 C 0.4190(5) 0.3056(4) 0.7422(4) 0.0509(18) Uani 1 1 d . . . . .
H100 H 0.462692 0.302347 0.723337 0.061 Uiso 1 1 calc R U . . .
N14 N 0.5785(6) 0.2293(5) 0.7714(4) 0.089(3) Uani 1 1 d . . . . .
C104 C 0.5966(5) 0.5856(5) 1.0085(4) 0.056(2) Uani 1 1 d . . . . .
H104 H 0.597111 0.568408 1.04411 0.067 Uiso 1 1 calc R U . . .
C53 C 0.4079(5) 0.9165(5) 0.6756(4) 0.062(2) Uani 1 1 d . U . . .
H53 H 0.405066 0.914412 0.631221 0.074 Uiso 1 1 calc R U . . .
N12 N 0.7103(5) 1.0488(5) 0.9328(4) 0.093(3) Uani 1 1 d . . . . .
C95 C 0.8189(5) 0.6067(5) 1.0129(4) 0.0532(19) Uani 1 1 d . . . . .
H95 H 0.834732 0.664507 1.030534 0.064 Uiso 1 1 calc R U . . .
C27 C 1.0285(5) 0.6904(7) 1.0001(4) 0.070(2) Uani 1 1 d . U . . .
H27 H 1.053714 0.736362 1.045189 0.084 Uiso 1 1 calc R U . . .
C56 C 0.4172(5) 0.9250(5) 0.8050(4) 0.058(2) Uani 1 1 d . . . . .
H56 H 0.420504 0.928343 0.849805 0.069 Uiso 1 1 calc R U . . .
C25 C 0.9963(6) 0.5494(6) 0.9252(5) 0.076(3) Uani 1 1 d . U . . .
H25 H 0.99878 0.498985 0.919101 0.091 Uiso 1 1 calc R U . . .
C48 C 0.6741(5) 1.1714(5) 0.9150(4) 0.058(2) Uani 1 1 d . . . . .
H48 H 0.661808 1.212891 0.908777 0.069 Uiso 1 1 calc R U . . .
C82 C 0.5037(5) 0.2491(6) 0.8735(5) 0.067(2) Uani 1 1 d . . . . .
H82 H 0.479003 0.256067 0.909204 0.08 Uiso 1 1 calc R U . . .
C47 C 0.7480(5) 1.1937(5) 0.9648(5) 0.079(3) Uani 1 1 d . . . . .
H47 H 0.786916 1.250868 0.993604 0.095 Uiso 1 1 calc R U . . .
C98 C 0.2863(6) 0.2391(7) 0.7563(5) 0.083(3) Uani 1 1 d . . . . .
H98 H 0.238684 0.189292 0.747027 0.1 Uiso 1 1 calc R U . . .
C99 C 0.3486(6) 0.2335(6) 0.7272(5) 0.071(3) Uani 1 1 d . . . . .
H99 H 0.342978 0.180657 0.697357 0.085 Uiso 1 1 calc R U . . .
C26 C 1.0323(5) 0.6169(7) 0.9897(5) 0.077(3) Uani 1 1 d . U . . .
H26 H 1.060577 0.612978 1.028143 0.093 Uiso 1 1 calc R U . . .
C97 C 0.2911(5) 0.3128(7) 0.7973(4) 0.072(3) Uani 1 1 d . . . . .
H97 H 0.246625 0.314199 0.815701 0.087 Uiso 1 1 calc R U . . .
C81 C 0.4743(6) 0.1715(6) 0.8192(6) 0.075(3) Uani 1 1 d . . . . .
H81 H 0.428114 0.125005 0.816617 0.09 Uiso 1 1 calc R U . . .
C37 C 0.8342(5) 0.7195(5) 0.3682(4) 0.067(2) Uani 1 1 d . . . . .
H37 H 0.841688 0.751324 0.343116 0.081 Uiso 1 1 calc R U . . .
C93 C 0.8182(5) 0.4914(6) 1.0294(4) 0.062(2) Uani 1 1 d . . . . .
H93 H 0.83461 0.470526 1.059778 0.074 Uiso 1 1 calc R U . . .
C36 C 0.9034(5) 0.7164(6) 0.4035(5) 0.073(3) Uani 1 1 d . . . . .
H36 H 0.959015 0.747658 0.404284 0.088 Uiso 1 1 calc R U . . .
C54 C 0.3475(5) 0.9274(5) 0.7046(5) 0.075(3) Uani 1 1 d . U . . .
H54 H 0.302398 0.932537 0.679617 0.091 Uiso 1 1 calc R U . . .
C80 C 0.5111(7) 0.1612(6) 0.7696(6) 0.086(3) Uani 1 1 d . . . . .
H80 H 0.491181 0.107123 0.732741 0.103 Uiso 1 1 calc R U . . .
C46 C 0.7650(6) 1.1329(6) 0.9727(5) 0.101(4) Uani 1 1 d . . . . .
H46 H 0.816603 1.149219 1.006951 0.121 Uiso 1 1 calc R U . . .
C88 C 0.8664(7) 0.3045(7) 0.7330(6) 0.104(4) Uani 1 1 d . U . . .
H88 H 0.904159 0.28637 0.714043 0.125 Uiso 1 1 calc R U . . .
C86 C 0.8215(6) 0.3540(6) 0.8307(5) 0.080(3) Uani 1 1 d . U . . .
H86 H 0.827959 0.368292 0.878156 0.096 Uiso 1 1 calc R U . . .
C55 C 0.3510(6) 0.9311(6) 0.7682(6) 0.080(3) Uani 1 1 d . U . . .
H55 H 0.308237 0.937718 0.787105 0.096 Uiso 1 1 calc R U . . .
C87 C 0.8753(7) 0.3280(7) 0.8020(6) 0.108(4) Uani 1 1 d . U . . .
H87 H 0.920147 0.326199 0.830665 0.13 Uiso 1 1 calc R U . . .
N6 N 0.6122(3) 0.4304(3) 0.5071(2) 0.0232(10) Uani 1 1 d . . . . .
O8S O 0.8710(18) 0.0986(15) 0.6132(14) 0.145(8) Uani 0.4 1 d D U P . .
C8S C 0.9524(19) 0.1382(17) 0.6394(15) 0.100(9) Uani 0.4 1 d D U P . .
H8S1 H 0.971749 0.193883 0.641941 0.15 Uiso 0.4 1 calc R U P . .
H8S2 H 0.977301 0.107821 0.61007 0.15 Uiso 0.4 1 calc R U P . .
H8S3 H 0.970743 0.143248 0.686123 0.15 Uiso 0.4 1 calc R U P . .
P3 P 0.57117(12) 0.91487(11) 0.82761(9) 0.0424(4) Uani 1 1 d . . . . .
O9S O 1.0485(16) 0.2499(15) 0.7708(13) 0.115(7) Uani 0.35 1 d D U P A 1
H9S H 1.048823 0.296196 0.779823 0.172 Uiso 0.35 1 calc R U P A 1
C9S C 0.998(2) 0.211(2) 0.8013(19) 0.125(13) Uani 0.35 1 d D U P A 1
H9S1 H 1.033625 0.204817 0.836191 0.187 Uiso 0.35 1 calc R U P A 1
H9S2 H 0.953745 0.156379 0.765883 0.187 Uiso 0.35 1 calc R U P A 1
H9S3 H 0.971745 0.245211 0.823781 0.187 Uiso 0.35 1 calc R U P A 1
N4 N 0.8320(4) 0.7761(4) 0.9641(3) 0.0526(16) Uani 1 1 d . . . B 1
N10 N 0.6445(3) 0.2363(3) 0.4966(3) 0.0422(13) Uani 1 1 d . . . C 1
C1S C 0.3789(7) 0.5892(7) 0.9414(5) 0.090(3) Uani 1 1 d . . . D 1
H1S1 H 0.440585 0.610864 0.950488 0.134 Uiso 1 1 calc R U . D 1
H1S2 H 0.35842 0.541451 0.951483 0.134 Uiso 1 1 calc R U . D 1
H1S3 H 0.366894 0.632878 0.97109 0.134 Uiso 1 1 calc R U . D 1
C3S C 0.2678(9) 0.7807(9) 0.8693(8) 0.156(6) Uani 1 1 d . U . E 1
H3S1 H 0.263755 0.819455 0.851278 0.234 Uiso 1 1 calc R U . E 1
H3S2 H 0.301594 0.754954 0.848295 0.234 Uiso 1 1 calc R U . E 1
H3S3 H 0.295619 0.811106 0.919845 0.234 Uiso 1 1 calc R U . E 1
C5S2 C 0.8301(13) 0.8782(13) 1.0913(10) 0.065(6) Uani 0.4 1 d D U P F 1
H5S1 H 0.891214 0.893322 1.102514 0.097 Uiso 0.4 1 calc R U P F 1
H5S2 H 0.796924 0.817376 1.068079 0.097 Uiso 0.4 1 calc R U P F 1
H5S3 H 0.818177 0.901282 1.134236 0.097 Uiso 0.4 1 calc R U P F 1
O5S2 O 0.8078(7) 0.9101(7) 1.0479(6) 0.115(3) Uani 0.4 1 d D . P F 1
P4A P 0.7485(2) 0.9324(2) 0.76189(16) 0.0330(7) Uani 0.7 1 d . . P G 1
C68A C 0.7960(5) 0.8922(5) 0.7003(4) 0.039(3) Uani 0.7 1 d G . P G 1
C69A C 0.8694(4) 0.9471(3) 0.6968(4) 0.046(2) Uani 0.7 1 d G U P G 1
H69A H 0.895623 1.004682 0.728489 0.056 Uiso 0.7 1 calc R U P G 1
C70A C 0.9044(4) 0.9177(4) 0.6470(4) 0.073(4) Uani 0.7 1 d G U P G 1
H70A H 0.954531 0.955225 0.644679 0.088 Uiso 0.7 1 calc R U P G 1
C71A C 0.8660(6) 0.8334(5) 0.6007(4) 0.051(3) Uani 0.7 1 d G U P G 1
H71A H 0.889914 0.813345 0.566658 0.062 Uiso 0.7 1 calc R U P G 1
C72A C 0.7926(7) 0.7785(4) 0.6041(5) 0.043(3) Uani 0.7 1 d G . P G 1
H72A H 0.766389 0.720919 0.572447 0.052 Uiso 0.7 1 calc R U P G 1
C73A C 0.7576(6) 0.8079(4) 0.6539(5) 0.037(2) Uani 0.7 1 d G . P G 1
H73A H 0.70748 0.770375 0.656257 0.044 Uiso 0.7 1 calc R U P G 1
N13A N 0.6877(6) 0.9763(4) 0.6678(4) 0.090(3) Uani 0.7 1 d G U P G 1
C63A C 0.6649(7) 1.0266(6) 0.6445(4) 0.107(5) Uani 0.7 1 d G U P G 1
H63A H 0.634688 1.005534 0.596765 0.128 Uiso 0.7 1 calc R U P G 1
C64A C 0.6862(7) 1.1076(6) 0.6912(5) 0.096(5) Uani 0.7 1 d G U P G 1
H64A H 0.670633 1.141956 0.675254 0.115 Uiso 0.7 1 calc R U P G 1
C65A C 0.7304(6) 1.1384(4) 0.7611(5) 0.083(4) Uani 0.7 1 d G U P G 1
H65A H 0.74498 1.193766 0.792935 0.1 Uiso 0.7 1 calc R U P G 1
C66A C 0.7532(5) 1.0881(4) 0.7844(3) 0.060(3) Uani 0.7 1 d G U P G 1
H66A H 0.783385 1.109157 0.832128 0.072 Uiso 0.7 1 calc R U P G 1
C67A C 0.7318(5) 1.0071(4) 0.7377(4) 0.046(2) Uani 0.7 1 d G U P G 1
C74A C 0.8368(4) 0.9935(4) 0.8437(3) 0.048(3) Uani 0.7 1 d G U P G 1
C75A C 0.9099(5) 1.0633(5) 0.8570(4) 0.059(3) Uani 0.7 1 d G U P G 1
H75A H 0.914379 1.083243 0.823231 0.071 Uiso 0.7 1 calc R U P G 1
C76A C 0.9765(4) 1.1041(4) 0.9197(4) 0.076(4) Uani 0.7 1 d G U P G 1
H76A H 1.026513 1.151831 0.928816 0.091 Uiso 0.7 1 calc R U P G 1
C77A C 0.9700(4) 1.0750(5) 0.9692(3) 0.073(4) Uani 0.7 1 d G U P G 1
H77A H 1.015558 1.102816 1.012039 0.088 Uiso 0.7 1 calc R U P G 1
C78A C 0.8969(5) 1.0051(5) 0.9559(3) 0.065(3) Uani 0.7 1 d G U P G 1
H78A H 0.892469 0.985213 0.98968 0.078 Uiso 0.7 1 calc R U P G 1
C79A C 0.8303(4) 0.9644(4) 0.8932(3) 0.048(3) Uani 0.7 1 d G U P G 1
H79A H 0.780334 0.916621 0.884095 0.058 Uiso 0.7 1 calc R U P G 1
C57A C 0.5458(6) 0.8848(5) 0.8933(4) 0.044(3) Uani 0.7 1 d G U P H 1
C58A C 0.5501(6) 0.9379(4) 0.9580(4) 0.071(3) Uani 0.7 1 d G U P H 1
H58A H 0.571771 0.995945 0.971936 0.085 Uiso 0.7 1 calc R U P H 1
C59A C 0.5227(6) 0.9060(5) 1.0024(3) 0.085(4) Uani 0.7 1 d G U P H 1
H59A H 0.525633 0.942305 1.046687 0.102 Uiso 0.7 1 calc R U P H 1
C60A C 0.4910(6) 0.8211(5) 0.9821(4) 0.069(3) Uani 0.7 1 d G U P H 1
H60A H 0.472298 0.799318 1.012468 0.083 Uiso 0.7 1 calc R U P H 1
C61A C 0.4868(6) 0.7680(4) 0.9174(5) 0.056(3) Uani 0.7 1 d G U P H 1
H61A H 0.465105 0.709969 0.903498 0.067 Uiso 0.7 1 calc R U P H 1
C62A C 0.5142(6) 0.7999(5) 0.8730(4) 0.048(3) Uani 0.7 1 d G . P H 1
H62A H 0.511244 0.763608 0.828746 0.057 Uiso 0.7 1 calc R U P H 1
C2S C 0.1280(8) 0.4848(9) 0.7841(7) 0.103(5) Uani 0.8 1 d D . P I 2
H2S1 H 0.144218 0.446538 0.795918 0.155 Uiso 0.8 1 calc R U P I 2
H2S2 H 0.126318 0.474202 0.736527 0.155 Uiso 0.8 1 calc R U P I 2
H2S3 H 0.071441 0.476079 0.787545 0.155 Uiso 0.8 1 calc R U P I 2
O2S O 0.1911(6) 0.5714(7) 0.8325(5) 0.091(3) Uani 0.8 1 d D . P I 2
H2S H 0.240376 0.574652 0.84051 0.137 Uiso 0.8 1 calc R U P I 2
C4S C 0.8277(7) 0.2077(8) 0.4958(6) 0.111(4) Uani 1 1 d . U . J 2
H4S1 H 0.817322 0.229261 0.462678 0.166 Uiso 1 1 calc R U . J 2
H4S2 H 0.854599 0.171478 0.479515 0.166 Uiso 1 1 calc R U . J 2
H4S3 H 0.865574 0.254253 0.541377 0.166 Uiso 1 1 calc R U . J 2
O4S O 0.7465(5) 0.1599(5) 0.5014(5) 0.107(2) Uani 1 1 d . U . J 2
H4S H 0.732093 0.108763 0.479996 0.16 Uiso 1 1 calc R U . J 2
C5S1 C 0.7391(13) 0.9173(14) 1.0085(12) 0.078(7) Uani 0.4 1 d D U P K 2
H5S4 H 0.714352 0.944921 1.040115 0.117 Uiso 0.4 1 calc R U P K 2
H5S5 H 0.694787 0.861681 0.974028 0.117 Uiso 0.4 1 calc R U P K 2
H5S6 H 0.761869 0.950339 0.984785 0.117 Uiso 0.4 1 calc R U P K 2
O5S1 O 0.8078(7) 0.9101(7) 1.0479(6) 0.115(3) Uani 0.4 1 d D U P K 2
O6S O 0.4571(8) 0.1121(8) 0.5285(9) 0.067(4) Uani 0.4 1 d D . P L 2
H6S H 0.453471 0.15362 0.526732 0.101 Uiso 0.4 1 calc R U P L 2
C6S C 0.5289(15) 0.1378(18) 0.5794(14) 0.115(10) Uani 0.4 1 d D U P L 2
H6S1 H 0.57791 0.153149 0.563492 0.172 Uiso 0.4 1 calc R U P L 2
H6S2 H 0.524515 0.092815 0.591791 0.172 Uiso 0.4 1 calc R U P L 2
H6S3 H 0.536657 0.186383 0.620217 0.172 Uiso 0.4 1 calc R U P L 2
O11S O 0.7455(16) 0.9642(14) 1.1306(12) 0.079(7) Uani 0.25 1 d D U P M 2
H11S H 0.790084 1.009698 1.153192 0.118 Uiso 0.25 1 calc R U P M 2
C11S C 0.735(3) 0.920(2) 1.1687(18) 0.086(11) Uani 0.25 1 d D U P M 2
H11D H 0.767303 0.95827 1.217985 0.129 Uiso 0.25 1 calc R U P M 2
H11E H 0.757136 0.878922 1.152854 0.129 Uiso 0.25 1 calc R U P M 2
H11F H 0.674685 0.89106 1.162184 0.129 Uiso 0.25 1 calc R U P M 2
P4B P 0.7424(6) 0.9401(5) 0.7323(5) 0.0438(19) Uani 0.3 1 d . . P G 2
C69B C 0.8520(16) 0.8250(12) 0.5714(9) 0.052(8) Uani 0.3 1 d G U P G 2
H69B H 0.873564 0.80187 0.536607 0.063 Uiso 0.3 1 calc R U P G 2
C70B C 0.8763(12) 0.9100(12) 0.6017(10) 0.080(9) Uani 0.3 1 d G U P G 2
H70B H 0.914467 0.944962 0.587596 0.096 Uiso 0.3 1 calc R U P G 2
C71B C 0.8448(12) 0.9438(9) 0.6526(10) 0.053(6) Uani 0.3 1 d G U P G 2
H71B H 0.861383 1.001896 0.673332 0.064 Uiso 0.3 1 calc R U P G 2
C68B C 0.7889(13) 0.8926(13) 0.6733(10) 0.036(7) Uani 0.3 1 d G U P G 2
C72B C 0.7646(17) 0.8076(12) 0.6430(13) 0.043(3) Uani 0.3 1 d G . P G 2
H72B H 0.72649 0.772646 0.657091 0.052 Uiso 0.3 1 calc R U P G 2
C73B C 0.7962(19) 0.7738(9) 0.5921(13) 0.037(2) Uani 0.3 1 d G . P G 2
H73B H 0.779573 0.715711 0.571354 0.044 Uiso 0.3 1 calc R U P G 2
N13B N 0.6403(13) 0.9373(10) 0.6271(10) 0.075(8) Uani 0.3 1 d G . P G 2
C63B C 0.5940(13) 0.9669(14) 0.5951(9) 0.090(10) Uani 0.3 1 d G U P G 2
H63B H 0.557122 0.933018 0.548144 0.108 Uiso 0.3 1 calc R U P G 2
C64B C 0.6015(17) 1.0461(15) 0.6317(14) 0.116(14) Uani 0.3 1 d G U P G 2
H64B H 0.569862 1.066325 0.609741 0.139 Uiso 0.3 1 calc R U P G 2
C65B C 0.6554(17) 1.0957(12) 0.7003(13) 0.14(2) Uani 0.3 1 d G U P G 2
H65B H 0.660576 1.149797 0.725311 0.166 Uiso 0.3 1 calc R U P G 2
C66B C 0.7017(14) 1.0661(13) 0.7324(9) 0.062(7) Uani 0.3 1 d G U P G 2
H66B H 0.73855 1.099958 0.779283 0.075 Uiso 0.3 1 calc R U P G 2
C67B C 0.6942(14) 0.9869(13) 0.6958(10) 0.090(3) Uani 0.3 1 d G . P G 2
C74B C 0.8393(12) 1.0286(12) 0.8002(11) 0.079(8) Uani 0.3 1 d G U P G 2
C75B C 0.8886(14) 1.0995(14) 0.7951(10) 0.073(8) Uani 0.3 1 d G U P G 2
H75B H 0.869908 1.106563 0.755557 0.088 Uiso 0.3 1 calc R U P G 2
C76B C 0.9651(14) 1.1601(12) 0.8480(13) 0.109(13) Uani 0.3 1 d G U P G 2
H76B H 0.998711 1.208603 0.844609 0.131 Uiso 0.3 1 calc R U P G 2
C77B C 0.9924(13) 1.1498(15) 0.9060(11) 0.101(12) Uani 0.3 1 d G U P G 2
H77B H 1.044656 1.191258 0.942131 0.121 Uiso 0.3 1 calc R U P G 2
C78B C 0.9431(17) 1.0789(17) 0.9110(11) 0.093(9) Uani 0.3 1 d G U P G 2
H78B H 0.961798 1.071874 0.950603 0.112 Uiso 0.3 1 calc R U P G 2
C79B C 0.8666(16) 1.0183(14) 0.8581(13) 0.079(8) Uani 0.3 1 d G U P G 2
H79B H 0.832994 0.969833 0.861553 0.094 Uiso 0.3 1 calc R U P G 2
C57B C 0.5116(10) 0.8629(11) 0.8779(7) 0.025(5) Uani 0.3 1 d G U P H 2
C58B C 0.4940(10) 0.9095(8) 0.9335(8) 0.036(5) Uani 0.3 1 d G U P H 2
H58B H 0.506643 0.965632 0.944435 0.044 Uiso 0.3 1 calc R U P H 2
C59B C 0.4577(11) 0.8738(10) 0.9730(8) 0.053(6) Uani 0.3 1 d G U P H 2
H59B H 0.445644 0.905656 1.011003 0.064 Uiso 0.3 1 calc R U P H 2
C60B C 0.4391(12) 0.7916(10) 0.9570(10) 0.049(6) Uani 0.3 1 d G U P H 2
H60B H 0.414382 0.767297 0.984007 0.059 Uiso 0.3 1 calc R U P H 2
C61B C 0.4568(14) 0.7451(8) 0.9014(12) 0.075(11) Uani 0.3 1 d G U P H 2
H61B H 0.444119 0.688912 0.890443 0.089 Uiso 0.3 1 calc R U P H 2
C62B C 0.4930(14) 0.7807(11) 0.8619(9) 0.071(13) Uani 0.3 1 d G U P H 2
H62B H 0.505118 0.748887 0.823872 0.085 Uiso 0.3 1 calc R U P H 2
C12S C 0.8598(19) 0.8610(18) 1.1582(17) 0.059(8) Uani 0.25 1 d D U P N 3
H12A H 0.904417 0.889491 1.142583 0.088 Uiso 0.25 1 calc R U P N 3
H12B H 0.822512 0.804142 1.121409 0.088 Uiso 0.25 1 calc R U P N 3
H12C H 0.886316 0.858948 1.199993 0.088 Uiso 0.25 1 calc R U P N 3
O12S O 0.8121(18) 0.9039(18) 1.1730(14) 0.096(9) Uani 0.25 1 d D U P N 3
C7S C 0.720(2) -0.022(3) 0.4124(18) 0.136(12) Uani 0.35 1 d D U P O 1
H7S1 H 0.685813 -0.061087 0.363742 0.191 Uiso 0.35 1 calc R U P O 1
H7S2 H 0.757021 -0.04265 0.430438 0.191 Uiso 0.35 1 calc R U P O 1
H7S3 H 0.756194 0.032562 0.415603 0.191 Uiso 0.35 1 calc R U P O 1
O7S O 0.6700(11) -0.0136(10) 0.4491(10) 0.076(5) Uani 0.35 1 d D U P O 1
O10S O 0.8199(13) 0.0011(12) 0.2955(11) 0.124(7) Uani 0.4 1 d D U P P 2
H10S H 0.806923 -0.011069 0.326785 0.187 Uiso 0.4 1 calc R U P P 2
C10S C 0.8841(15) 0.0797(14) 0.3250(14) 0.096(8) Uani 0.4 1 d D U P P 2
H10A H 0.860793 0.117535 0.321135 0.144 Uiso 0.4 1 calc R U P P 2
H10B H 0.926062 0.081324 0.300992 0.144 Uiso 0.4 1 calc R U P P 2
H10C H 0.911733 0.097023 0.374059 0.144 Uiso 0.4 1 calc R U P P 2
H7S H 0.692(3) 0.021(14) 0.492(4) 0.144 Uiso 0.35 1 d D U P Q 1
H5S8 H 0.836(13) 0.909(16) 1.020(9) 0.115 Uiso 0.4 1 d D U P R 1
H5S7 H 0.849(5) 0.927(15) 1.033(9) 0.144 Uiso 0.4 1 d D U P S 2
H12S H 0.839(8) 0.954(6) 1.180(16) 0.144 Uiso 0.25 1 d D U P T 3
H8S H 0.845(3) 0.106(9) 0.582(7) 0.144 Uiso 0.4 1 d D U P . .
O1S O 0.3357(4) 0.5631(5) 0.8694(4) 0.093(2) Uani 1 1 d D . . D 1
O3S O 0.1847(4) 0.7179(5) 0.8527(4) 0.092(2) Uani 1 1 d . . . E 1
H3S H 0.188201 0.677264 0.856439 0.138 Uiso 1 1 calc R U . E 1
H1S H 0.3133(14) 0.5057(12) 0.8527(17) 0.138 Uiso 1 1 d D U . U 1

loop_
_atom_site_aniso_label
_atom_site_aniso_U_11
_atom_site_aniso_U_22
_atom_site_aniso_U_33
_atom_site_aniso_U_23
_atom_site_aniso_U_13
_atom_site_aniso_U_12
Re1 0.02236(12) 0.02972(13) 0.02022(12) 0.00725(10) 0.00192(9) 0.01350(10)
Re2 0.01802(11) 0.02142(12) 0.01882(11) 0.00687(9) 0.00404(8) 0.01084(9)
Cu1 0.0182(3) 0.0249(3) 0.0225(3) 0.0088(3) 0.0059(3) 0.0120(3)
Cu2 0.0411(4) 0.0367(4) 0.0222(4) -0.0001(3) -0.0007(3) 0.0265(4)
Cu3 0.0331(4) 0.0347(4) 0.0220(3) 0.0138(3) 0.0084(3) 0.0199(3)
P1 0.0245(8) 0.0386(9) 0.0303(8) 0.0141(7) 0.0046(6) 0.0163(7)
P2 0.0171(7) 0.0292(8) 0.0250(7) 0.0108(6) 0.0068(6) 0.0127(6)
P5 0.0450(10) 0.0453(10) 0.0341(9) 0.0228(8) 0.0134(8) 0.0306(8)
P6 0.0299(8) 0.0381(9) 0.0257(8) 0.0167(7) 0.0087(6) 0.0181(7)
O1 0.041(3) 0.028(2) 0.058(3) 0.019(2) 0.023(2) 0.015(2)
N7 0.020(2) 0.027(3) 0.026(3) 0.011(2) 0.0042(19) 0.011(2)
N2 0.022(2) 0.030(3) 0.025(3) 0.008(2) 0.006(2) 0.013(2)
N9 0.034(3) 0.030(3) 0.027(3) 0.012(2) 0.008(2) 0.016(2)
C7 0.018(3) 0.023(3) 0.017(3) 0.006(2) 0.004(2) 0.005(2)
N8 0.028(3) 0.027(3) 0.024(3) 0.005(2) 0.005(2) 0.013(2)
C2 0.019(3) 0.025(3) 0.026(3) 0.009(3) 0.004(2) 0.012(2)
C8 0.024(3) 0.026(3) 0.029(3) 0.014(3) 0.011(2) 0.015(2)
C9 0.026(3) 0.028(3) 0.024(3) 0.009(3) 0.007(2) 0.018(3)
N1 0.027(3) 0.042(3) 0.024(2) 0.014(2) 0.009(2) 0.021(2)
C45 0.020(3) 0.038(3) 0.031(3) 0.009(3) 0.006(2) 0.018(3)
N3 0.050(3) 0.053(4) 0.024(3) 0.009(3) 0.004(2) 0.036(3)
C112 0.034(3) 0.032(3) 0.027(3) 0.013(3) 0.003(3) 0.009(3)
N5 0.032(3) 0.035(3) 0.031(3) 0.011(2) 0.002(2) 0.015(2)
C10 0.027(3) 0.031(3) 0.022(3) 0.012(3) 0.007(2) 0.012(3)
C4 0.030(3) 0.047(4) 0.032(4) 0.011(3) 0.001(3) 0.023(3)
C113 0.030(3) 0.031(3) 0.026(3) 0.011(3) 0.005(2) 0.017(3)
C33 0.020(3) 0.029(3) 0.026(3) 0.011(3) 0.007(2) 0.012(2)
C109 0.019(3) 0.044(3) 0.035(3) 0.027(3) 0.011(2) 0.019(3)
C108 0.029(3) 0.033(3) 0.026(3) 0.012(3) 0.001(3) 0.012(3)
C40 0.018(3) 0.033(3) 0.028(3) 0.011(3) 0.006(2) 0.013(2)
C17 0.027(3) 0.037(3) 0.040(3) 0.022(3) 0.012(3) 0.019(3)
C111 0.029(3) 0.038(4) 0.041(4) 0.017(3) -0.003(3) 0.015(3)
C21 0.042(4) 0.043(4) 0.037(4) 0.014(3) 0.009(3) 0.022(3)
C32 0.021(3) 0.036(3) 0.037(3) 0.009(3) 0.010(3) 0.014(3)
C3 0.032(3) 0.038(3) 0.018(3) 0.006(3) 0.005(2) 0.018(3)
C22 0.027(3) 0.044(4) 0.039(4) 0.019(3) 0.011(3) 0.020(3)
N11 0.037(3) 0.063(4) 0.051(4) 0.023(3) 0.014(3) 0.030(3)
C34 0.029(3) 0.031(3) 0.030(3) 0.015(3) 0.007(3) 0.013(3)
C16 0.028(3) 0.039(4) 0.025(3) 0.005(3) 0.001(3) 0.010(3)
C44 0.026(3) 0.031(3) 0.045(4) 0.010(3) 0.005(3) 0.015(3)
C91 0.041(4) 0.057(4) 0.033(3) 0.026(3) 0.015(3) 0.029(3)
C18 0.029(3) 0.053(4) 0.046(4) 0.019(3) 0.011(3) 0.019(3)
C39 0.029(3) 0.035(3) 0.033(3) 0.014(3) 0.006(3) 0.013(3)
C106 0.049(4) 0.046(4) 0.049(5) 0.006(4) 0.015(4) 0.020(4)
C41 0.023(3) 0.037(3) 0.026(3) 0.012(3) 0.007(2) 0.016(3)
C43 0.030(3) 0.047(4) 0.037(4) -0.005(3) -0.002(3) 0.026(3)
C110 0.035(4) 0.066(5) 0.052(4) 0.028(4) 0.013(3) 0.031(4)
C52 0.048(4) 0.035(4) 0.036(4) 0.007(3) -0.001(3) 0.021(3)
C23 0.029(3) 0.066(5) 0.047(4) 0.033(4) 0.011(3) 0.027(3)
C103 0.054(4) 0.056(4) 0.031(4) 0.017(3) 0.011(3) 0.033(4)
C102 0.026(3) 0.048(4) 0.026(3) 0.013(3) 0.006(2) 0.022(3)
C101 0.039(4) 0.050(4) 0.033(3) 0.027(3) 0.009(3) 0.019(3)
C92 0.051(4) 0.057(4) 0.041(4) 0.031(4) 0.015(3) 0.034(4)
C31 0.033(3) 0.037(4) 0.038(4) 0.003(3) 0.005(3) 0.015(3)
C96 0.041(4) 0.067(5) 0.033(4) 0.029(4) 0.010(3) 0.025(4)
C107 0.043(4) 0.047(4) 0.038(4) 0.012(3) 0.015(3) 0.025(3)
C29 0.028(3) 0.058(4) 0.046(4) 0.011(4) 0.009(3) 0.029(3)
C35 0.026(3) 0.073(5) 0.063(5) 0.050(4) 0.012(3) 0.018(3)
C15 0.030(3) 0.045(4) 0.040(4) 0.004(3) 0.001(3) 0.009(3)
C90 0.071(5) 0.067(5) 0.063(5) 0.040(4) 0.038(4) 0.050(5)
C51 0.042(4) 0.030(3) 0.043(4) 0.010(3) 0.006(3) 0.021(3)
C20 0.048(4) 0.058(5) 0.040(4) 0.021(4) 0.021(3) 0.031(4)
C84 0.055(4) 0.042(4) 0.048(4) 0.029(3) 0.014(3) 0.029(3)
C30 0.023(3) 0.047(4) 0.043(4) 0.011(3) -0.004(3) 0.014(3)
C38 0.045(4) 0.056(5) 0.048(4) 0.034(4) 0.005(3) 0.019(4)
N15 0.062(5) 0.118(7) 0.060(5) 0.059(5) 0.015(4) 0.019(5)
C12 0.046(4) 0.033(4) 0.049(4) 0.011(3) 0.008(3) 0.016(3)
C24 0.053(5) 0.080(6) 0.064(5) 0.044(5) 0.013(4) 0.042(4)
C49 0.050(4) 0.045(4) 0.041(4) 0.007(3) 0.011(3) 0.029(4)
C42 0.041(4) 0.057(4) 0.029(3) 0.009(3) 0.008(3) 0.035(4)
C83 0.056(5) 0.054(5) 0.062(5) 0.031(4) 0.018(4) 0.033(4)
C14 0.039(4) 0.042(4) 0.055(5) 0.010(4) 0.007(4) -0.001(3)
C50 0.052(4) 0.056(5) 0.026(3) -0.007(3) -0.003(3) 0.036(4)
C11 0.043(4) 0.078(6) 0.104(7) 0.060(6) 0.032(5) 0.020(4)
C105 0.042(4) 0.083(6) 0.029(4) 0.008(4) 0.006(3) 0.027(4)
C85 0.069(5) 0.054(5) 0.053(4) 0.028(4) 0.024(4) 0.044(4)
C19 0.036(4) 0.066(5) 0.054(4) 0.030(4) 0.023(3) 0.028(4)
C28 0.038(4) 0.089(6) 0.035(4) 0.025(4) 0.003(3) 0.029(4)
C13 0.054(5) 0.038(4) 0.057(5) 0.012(4) 0.014(4) 0.011(4)
C94 0.045(4) 0.091(7) 0.035(4) 0.029(4) 0.003(3) 0.022(5)
C89 0.096(6) 0.091(6) 0.085(6) 0.044(5) 0.049(5) 0.070(5)
C100 0.047(4) 0.042(4) 0.055(5) 0.027(4) -0.001(3) 0.013(3)
N14 0.109(7) 0.059(5) 0.092(6) 0.036(5) 0.019(5) 0.038(5)
C104 0.062(5) 0.072(6) 0.027(4) 0.016(4) 0.008(3) 0.034(5)
C53 0.067(5) 0.043(4) 0.058(5) 0.012(3) -0.003(4) 0.029(4)
N12 0.096(6) 0.090(6) 0.052(4) -0.017(4) -0.014(4) 0.068(5)
C95 0.049(4) 0.060(5) 0.035(4) 0.020(4) 0.009(3) 0.013(4)
C27 0.053(4) 0.107(6) 0.047(4) 0.036(4) 0.008(3) 0.036(4)
C56 0.054(5) 0.054(5) 0.073(6) 0.026(4) 0.027(4) 0.034(4)
C25 0.068(5) 0.096(6) 0.085(6) 0.056(5) 0.014(4) 0.049(5)
C48 0.054(5) 0.046(4) 0.051(5) 0.000(4) 0.012(4) 0.025(4)
C82 0.059(5) 0.078(6) 0.081(6) 0.052(6) 0.022(5) 0.033(5)
C47 0.053(5) 0.056(5) 0.064(6) -0.025(4) -0.001(4) 0.021(4)
C98 0.066(6) 0.074(7) 0.072(7) 0.049(6) -0.010(5) -0.008(5)
C99 0.062(6) 0.064(6) 0.071(6) 0.036(5) -0.004(5) 0.019(5)
C26 0.057(5) 0.120(7) 0.063(5) 0.057(5) 0.009(4) 0.037(5)
C97 0.044(5) 0.105(8) 0.051(5) 0.053(6) 0.009(4) 0.002(5)
C81 0.070(6) 0.059(6) 0.099(8) 0.051(6) 0.011(6) 0.024(5)
C37 0.055(5) 0.080(6) 0.080(6) 0.063(5) 0.013(4) 0.021(4)
C93 0.059(5) 0.106(7) 0.048(5) 0.051(5) 0.020(4) 0.050(5)
C36 0.038(4) 0.108(7) 0.085(6) 0.077(6) 0.015(4) 0.012(4)
C54 0.049(4) 0.058(5) 0.095(6) 0.019(4) -0.010(4) 0.031(4)
C80 0.111(8) 0.041(5) 0.097(8) 0.031(5) 0.021(7) 0.032(6)
C46 0.085(7) 0.090(7) 0.056(6) -0.032(5) -0.037(5) 0.056(6)
C88 0.100(6) 0.112(7) 0.114(7) 0.027(5) 0.051(6) 0.079(6)
C86 0.087(5) 0.106(6) 0.060(5) 0.022(4) 0.012(4) 0.079(5)
C55 0.061(5) 0.068(5) 0.111(7) 0.029(5) 0.031(5) 0.038(4)
C87 0.098(6) 0.131(7) 0.098(7) 0.021(5) 0.016(5) 0.093(6)
N6 0.022(2) 0.029(2) 0.017(2) 0.007(2) 0.0018(18) 0.015(2)
O8S 0.166(12) 0.119(11) 0.157(12) 0.059(8) 0.034(8) 0.083(9)
C8S 0.114(12) 0.086(11) 0.116(12) 0.059(9) 0.046(9) 0.045(8)
P3 0.0599(11) 0.0463(10) 0.0285(9) 0.0099(8) 0.0122(8) 0.0397(10)
O9S 0.100(10) 0.118(11) 0.120(11) 0.059(8) 0.043(8) 0.035(8)
C9S 0.133(16) 0.122(15) 0.124(15) 0.063(11) 0.036(10) 0.057(10)
N4 0.041(3) 0.062(4) 0.032(3) 0.005(3) 0.004(3) 0.019(3)
N10 0.042(3) 0.040(3) 0.049(3) 0.017(3) 0.009(3) 0.028(3)
C1S 0.099(8) 0.143(10) 0.072(6) 0.068(7) 0.044(6) 0.076(8)
C3S 0.126(8) 0.165(10) 0.137(9) 0.030(7) 0.077(7) 0.050(7)
C5S2 0.058(9) 0.062(9) 0.064(9) 0.014(7) 0.021(7) 0.030(7)
O5S2 0.101(6) 0.097(6) 0.115(7) 0.019(5) 0.043(5) 0.039(5)
P4A 0.0267(13) 0.0248(14) 0.0352(18) 0.0037(14) 0.0047(14) 0.0115(11)
C68A 0.038(6) 0.030(5) 0.038(7) 0.010(5) 0.013(5) 0.010(5)
C69A 0.044(5) 0.025(4) 0.060(6) 0.009(4) 0.027(5) 0.011(4)
C70A 0.069(7) 0.051(6) 0.092(8) 0.030(6) 0.035(6) 0.018(5)
C71A 0.053(6) 0.048(6) 0.057(7) 0.019(5) 0.036(5) 0.025(5)
C72A 0.038(6) 0.032(6) 0.064(8) 0.018(5) 0.028(6) 0.020(5)
C73A 0.034(6) 0.027(5) 0.049(6) 0.011(5) 0.015(5) 0.019(5)
N13A 0.106(7) 0.089(6) 0.106(8) 0.059(6) 0.039(6) 0.058(5)
C63A 0.126(8) 0.108(8) 0.106(8) 0.061(6) 0.036(6) 0.061(6)
C64A 0.122(9) 0.073(7) 0.128(9) 0.056(6) 0.054(7) 0.066(6)
C65A 0.088(7) 0.055(6) 0.116(9) 0.032(6) 0.060(7) 0.037(5)
C66A 0.063(6) 0.044(5) 0.077(7) 0.021(5) 0.038(5) 0.029(5)
C67A 0.050(5) 0.035(5) 0.062(6) 0.018(4) 0.031(5) 0.025(4)
C74A 0.033(5) 0.032(5) 0.044(6) -0.014(4) 0.004(4) 0.015(4)
C75A 0.038(5) 0.054(6) 0.056(6) 0.006(5) 0.015(5) 0.010(4)
C76A 0.047(6) 0.068(7) 0.069(7) 0.007(6) 0.010(5) 0.009(5)
C77A 0.048(6) 0.069(7) 0.064(7) -0.001(5) 0.000(5) 0.027(5)
C78A 0.052(6) 0.065(6) 0.048(6) 0.000(5) -0.002(4) 0.032(5)
C79A 0.037(5) 0.042(5) 0.036(5) -0.009(4) -0.003(4) 0.020(4)
C57A 0.054(7) 0.045(6) 0.036(5) 0.013(4) 0.009(5) 0.034(5)
C58A 0.097(8) 0.065(7) 0.058(6) 0.021(5) 0.038(6) 0.047(6)
C59A 0.113(8) 0.086(8) 0.064(7) 0.030(6) 0.039(6) 0.053(6)
C60A 0.091(8) 0.073(7) 0.060(6) 0.037(5) 0.032(6) 0.045(6)
C61A 0.069(7) 0.057(6) 0.055(6) 0.026(5) 0.031(5) 0.038(5)
C62A 0.050(7) 0.045(6) 0.040(6) 0.008(5) 0.014(5) 0.024(6)
C2S 0.085(10) 0.174(16) 0.107(11) 0.110(12) 0.033(9) 0.071(11)
O2S 0.088(6) 0.163(9) 0.107(7) 0.100(7) 0.057(6) 0.094(7)
C4S 0.092(7) 0.116(7) 0.119(8) 0.040(6) 0.038(6) 0.054(6)
O4S 0.106(5) 0.102(5) 0.135(6) 0.051(4) 0.029(4) 0.078(4)
C5S1 0.069(10) 0.071(9) 0.090(10) 0.041(8) -0.015(7) 0.042(8)
O5S1 0.101(6) 0.097(6) 0.115(7) 0.019(5) 0.043(5) 0.039(5)
O6S 0.059(8) 0.043(7) 0.126(13) 0.059(9) 0.028(8) 0.031(7)
C6S 0.120(13) 0.118(12) 0.111(12) 0.087(10) 0.025(9) 0.031(8)
O11S 0.080(10) 0.063(10) 0.083(10) 0.013(7) 0.061(9) 0.027(7)
C11S 0.088(13) 0.087(14) 0.080(14) 0.016(9) 0.049(10) 0.049(10)
P4B 0.043(4) 0.025(3) 0.052(5) 0.009(4) 0.012(4) 0.012(3)
C69B 0.050(11) 0.048(11) 0.049(11) 0.019(8) 0.015(8) 0.017(8)
C70B 0.078(12) 0.069(12) 0.089(13) 0.032(9) 0.034(9) 0.032(9)
C71B 0.056(10) 0.037(9) 0.065(10) 0.016(7) 0.028(8) 0.022(7)
C68B 0.033(9) 0.034(10) 0.038(11) 0.006(7) 0.026(8) 0.016(7)
C72B 0.038(6) 0.032(6) 0.064(8) 0.018(5) 0.028(6) 0.020(5)
C73B 0.034(6) 0.027(5) 0.049(6) 0.011(5) 0.015(5) 0.019(5)
N13B 0.053(15) 0.087(19) 0.089(19) 0.068(17) 0.021(14) 0.012(14)
C63B 0.096(13) 0.087(13) 0.092(13) 0.051(10) 0.022(9) 0.042(9)
C64B 0.121(16) 0.113(16) 0.121(16) 0.054(11) 0.038(10) 0.060(11)
C65B 0.14(2) 0.13(2) 0.14(2) 0.063(13) 0.055(12) 0.063(13)
C66B 0.064(10) 0.059(10) 0.068(11) 0.022(8) 0.032(8) 0.034(8)
C67B 0.106(7) 0.089(6) 0.106(8) 0.059(6) 0.039(6) 0.058(5)
C74B 0.082(11) 0.074(10) 0.083(11) 0.035(8) 0.023(8) 0.038(8)
C75B 0.071(11) 0.068(11) 0.077(12) 0.034(9) 0.019(8) 0.030(8)
C76B 0.107(15) 0.106(15) 0.111(15) 0.051(10) 0.028(10) 0.046(10)
C77B 0.105(15) 0.098(15) 0.099(15) 0.048(10) 0.020(9) 0.048(10)
C78B 0.092(12) 0.085(12) 0.098(12) 0.042(9) 0.033(9) 0.035(8)
C79B 0.081(10) 0.080(10) 0.080(10) 0.034(8) 0.018(8) 0.049(8)
C57B 0.015(8) 0.033(9) 0.023(8) 0.002(6) 0.006(6) 0.016(7)
C58B 0.039(8) 0.033(8) 0.033(8) 0.006(6) 0.022(7) 0.016(7)
C59B 0.056(10) 0.054(10) 0.049(10) 0.016(7) 0.032(8) 0.024(7)
C60B 0.055(10) 0.055(10) 0.046(10) 0.025(7) 0.023(8) 0.030(8)
C61B 0.076(14) 0.080(14) 0.073(14) 0.040(10) 0.025(9) 0.035(9)
C62B 0.074(14) 0.067(14) 0.074(14) 0.032(9) 0.029(9) 0.032(9)
C12S 0.057(11) 0.054(11) 0.070(11) 0.032(9) 0.032(9) 0.019(8)
O12S 0.098(12) 0.110(12) 0.080(11) 0.049(9) 0.062(9) 0.027(8)
C7S 0.140(14) 0.139(16) 0.129(14) 0.047(9) 0.054(10) 0.072(11)
O7S 0.078(8) 0.055(7) 0.099(9) 0.056(7) 0.021(6) 0.017(6)
O10S 0.130(10) 0.109(10) 0.140(10) 0.040(7) 0.089(8) 0.059(8)
C10S 0.085(10) 0.088(11) 0.114(12) 0.031(8) 0.063(9) 0.041(8)
O1S 0.081(5) 0.139(6) 0.085(5) 0.059(5) 0.039(4) 0.063(5)
O3S 0.053(4) 0.122(6) 0.071(4) 0.014(4) 0.007(3) 0.045(4)

loop_
_atom_type_symbol
_atom_type_description
_atom_type_scat_dispersion_real
_atom_type_scat_dispersion_imag
_atom_type_scat_source
C C 0.0033 0.0016 'International Tables Vol C Tables 4.2.6.8 and 6.1.1.4'
Cu Cu 0.3201 1.2651 'International Tables Vol C Tables 4.2.6.8 and 6.1.1.4'
P P 0.1023 0.0942 'International Tables Vol C Tables 4.2.6.8 and 6.1.1.4'
Re Re -1.0185 7.231 'International Tables Vol C Tables 4.2.6.8 and 6.1.1.4'
N N 0.0061 0.0033 'International Tables Vol C Tables 4.2.6.8 and 6.1.1.4'
O O 0.0106 0.006 'International Tables Vol C Tables 4.2.6.8 and 6.1.1.4'
H H 0 0 'International Tables Vol C Tables 4.2.6.8 and 6.1.1.4'

loop_
_geom_angle_atom_site_label_1
_geom_angle_atom_site_label_2
_geom_angle_atom_site_label_3
_geom_angle
_geom_angle_site_symmetry_1
_geom_angle_site_symmetry_3
_geom_angle_publ_flag
N1 Re1 C2 97.2(2) . . ?
N1 Re1 C3 107.4(2) . . ?
C2 Re1 C3 85.1(2) . . ?
N1 Re1 C4 100.2(2) . . ?
C2 Re1 C4 161.8(2) . . ?
C3 Re1 C4 84.8(2) . . ?
N1 Re1 N5 159.98(19) . . ?
C2 Re1 N5 83.32(19) . . ?
C3 Re1 N5 92.6(2) . . ?
C4 Re1 N5 82.1(2) . . ?
N1 Re1 P1 96.62(16) . . ?
C2 Re1 P1 91.17(14) . . ?
C3 Re1 P1 155.97(18) . . ?
C4 Re1 P1 91.85(16) . . ?
N5 Re1 P1 63.37(12) . . ?
N6 Re2 C9 96.7(2) . . ?
N6 Re2 C8 100.5(2) . 2_666 ?
C9 Re2 C8 162.4(2) . 2_666 ?
N6 Re2 C7 94.3(2) . 2_666 ?
C9 Re2 C7 93.88(19) . 2_666 ?
C8 Re2 C7 88.12(19) 2_666 2_666 ?
N6 Re2 C10 100.4(2) . . ?
C9 Re2 C10 86.1(2) . . ?
C8 Re2 C10 87.6(2) 2_666 . ?
C7 Re2 C10 165.3(2) 2_666 . ?
N6 Re2 O1 177.05(18) . . ?
C9 Re2 O1 81.78(19) . . ?
C8 Re2 O1 81.13(18) 2_666 . ?
C7 Re2 O1 83.31(17) 2_666 . ?
C10 Re2 O1 82.12(18) . . ?
N6 Cu1 N7 103.94(18) . . ?
N6 Cu1 N2 101.26(18) . . ?
N7 Cu1 N2 101.95(18) . . ?
N6 Cu1 P2 115.13(13) . . ?
N7 Cu1 P2 118.75(14) . . ?
N2 Cu1 P2 113.55(13) . . ?
N8 Cu2 N3 102.2(2) . . ?
N8 Cu2 P4A 108.80(17) . . ?
N3 Cu2 P4A 102.68(19) . . ?
N8 Cu2 P3 112.64(14) . . ?
N3 Cu2 P3 119.82(16) . . ?
P4A Cu2 P3 109.85(10) . . ?
N8 Cu2 P4B 95.5(2) . . ?
N3 Cu2 P4B 113.2(3) . . ?
P3 Cu2 P4B 110.5(2) . . ?
N1 Cu3 N9 101.70(19) . . ?
N1 Cu3 P5 115.58(14) . . ?
N9 Cu3 P5 116.08(15) . . ?
N1 Cu3 P6 98.17(14) . . ?
N9 Cu3 P6 107.69(15) . . ?
P5 Cu3 P6 115.37(6) . . ?
C17 P1 C23 105.1(3) . . ?
C17 P1 C16 109.1(3) . . ?
C23 P1 C16 106.0(3) . . ?
C17 P1 Re1 119.31(19) . . ?
C23 P1 Re1 125.1(2) . . ?
C16 P1 Re1 89.1(2) . . ?
C40 P2 C34 103.3(3) . . ?
C40 P2 C33 104.7(2) . . ?
C34 P2 C33 99.4(3) . . ?
C40 P2 Cu1 112.77(18) . . ?
C34 P2 Cu1 116.99(19) . . ?
C33 P2 Cu1 117.76(18) . . ?
C84 P5 C91 103.5(3) . . ?
C84 P5 C85 102.6(3) . . ?
C91 P5 C85 104.8(3) . . ?
C84 P5 Cu3 112.8(2) . . ?
C91 P5 Cu3 115.4(2) . . ?
C85 P5 Cu3 116.1(2) . . ?
C102 P6 C101 107.3(3) . . ?
C102 P6 C108 101.9(3) . . ?
C101 P6 C108 104.8(3) . . ?
C102 P6 Cu3 110.20(19) . . ?
C101 P6 Cu3 117.5(2) . . ?
C108 P6 Cu3 113.7(2) . . ?
C11 O1 Re2 125.3(4) . . ?
C11 O1 H1 117.4 . . ?
Re2 O1 H1 117.4 . . ?
C7 N7 Cu1 166.5(4) . . ?
C2 N2 Cu1 171.1(5) . . ?
C9 N9 Cu3 164.9(5) . . ?
N7 C7 Re2 176.0(5) . 2_666 ?
C8 N8 Cu2 169.7(5) . . ?
N2 C2 Re1 176.3(5) . . ?
N8 C8 Re2 176.8(5) . 2_666 ?
N9 C9 Re2 176.0(5) . . ?
Re1 N1 Cu3 171.5(3) . . ?
C44 C45 C40 121.7(6) . . ?
C44 C45 H45 119.1 . . ?
C40 C45 H45 119.1 . . ?
C3 N3 Cu2 160.2(5) . . ?
C111 C112 C113 118.5(6) . . ?
C111 C112 H112 120.7 . . ?
C113 C112 H112 120.7 . . ?
C12 N5 C16 118.3(6) . . ?
C12 N5 Re1 139.1(5) . . ?
C16 N5 Re1 101.9(4) . . ?
N10 C10 Re2 177.8(5) . . ?
N4 C4 Re1 175.9(5) . . ?
C108 C113 C112 119.4(5) . . ?
C108 C113 H113 120.3 . . ?
C112 C113 H113 120.3 . . ?
C32 C33 N11 121.7(5) . . ?
C32 C33 P2 116.7(4) . . ?
N11 C33 P2 121.3(4) . . ?
C110 C109 C108 118.1(6) . . ?
C110 C109 H109 120.9 . . ?
C108 C109 H109 120.9 . . ?
C109 C108 C113 121.7(5) . . ?
C109 C108 P6 118.7(4) . . ?
C113 C108 P6 119.5(4) . . ?
C41 C40 C45 119.3(5) . . ?
C41 C40 P2 122.4(5) . . ?
C45 C40 P2 118.0(4) . . ?
C18 C17 C22 118.8(6) . . ?
C18 C17 P1 122.1(5) . . ?
C22 C17 P1 119.1(4) . . ?
C112 C111 C110 118.3(6) . . ?
C112 C111 H111 120.8 . . ?
C110 C111 H111 120.8 . . ?
C22 C21 C20 121.1(6) . . ?
C22 C21 H21 119.4 . . ?
C20 C21 H21 119.4 . . ?
C33 C32 C31 120.2(5) . . ?
C33 C32 H32 119.9 . . ?
C31 C32 H32 119.9 . . ?
N3 C3 Re1 174.9(6) . . ?
C21 C22 C17 120.1(6) . . ?
C21 C22 H22 119.9 . . ?
C17 C22 H22 119.9 . . ?
C33 N11 C29 117.1(5) . . ?
C35 C34 C39 119.6(6) . . ?
C35 C34 P2 122.3(5) . . ?
C39 C34 P2 118.2(4) . . ?
N5 C16 C15 122.7(6) . . ?
N5 C16 P1 105.1(4) . . ?
C15 C16 P1 132.1(5) . . ?
C45 C44 C43 118.3(6) . . ?
C45 C44 H44 120.9 . . ?
C43 C44 H44 120.9 . . ?
C92 C91 C96 120.1(6) . . ?
C92 C91 P5 121.2(6) . . ?
C96 C91 P5 118.7(5) . . ?
C19 C18 C17 120.4(6) . . ?
C19 C18 H18 119.8 . . ?
C17 C18 H18 119.8 . . ?
C38 C39 C34 120.3(6) . . ?
C38 C39 H39 119.9 . . ?
C34 C39 H39 119.9 . . ?
C105 C106 C107 120.8(8) . . ?
C105 C106 H106 119.6 . . ?
C107 C106 H106 119.6 . . ?
C40 C41 C42 119.9(6) . . ?
C40 C41 H41 120.1 . . ?
C42 C41 H41 120.1 . . ?
C42 C43 C44 120.1(6) . . ?
C42 C43 H43 120 . . ?
C44 C43 H43 120 . . ?
C109 C110 C111 123.8(6) . . ?
C109 C110 H110 118.1 . . ?
C111 C110 H110 118.1 . . ?
C51 C52 C53 119.6(7) . . ?
C51 C52 H52 120.2 . . ?
C53 C52 H52 120.2 . . ?
C24 C23 C28 119.4(7) . . ?
C24 C23 P1 121.1(6) . . ?
C28 C23 P1 119.3(6) . . ?
C104 C103 C102 120.8(7) . . ?
C104 C103 H103 119.6 . . ?
C102 C103 H103 119.6 . . ?
C107 C102 C103 118.0(6) . . ?
C107 C102 P6 120.9(5) . . ?
C103 C102 P6 120.5(5) . . ?
C100 C101 N15 120.8(7) . . ?
C100 C101 P6 116.7(5) . . ?
N15 C101 P6 122.5(6) . . ?
C93 C92 C91 118.7(7) . . ?
C93 C92 H92 120.6 . . ?
C91 C92 H92 120.6 . . ?
C30 C31 C32 119.2(6) . . ?
C30 C31 H31 120.4 . . ?
C32 C31 H31 120.4 . . ?
C91 C96 C95 120.3(6) . . ?
C91 C96 H96 119.8 . . ?
C95 C96 H96 119.8 . . ?
C102 C107 C106 120.0(7) . . ?
C102 C107 H107 120 . . ?
C106 C107 H107 120 . . ?
C30 C29 N11 121.9(6) . . ?
C30 C29 H29 119 . . ?
N11 C29 H29 119 . . ?
C34 C35 C36 120.9(6) . . ?
C34 C35 H35 119.6 . . ?
C36 C35 H35 119.6 . . ?
C16 C15 C14 117.7(7) . . ?
C16 C15 H15 121.1 . . ?
C14 C15 H15 121.1 . . ?
C85 C90 C89 120.3(8) . . ?
C85 C90 H90 119.8 . . ?
C89 C90 H90 119.8 . . ?
C56 C51 C52 120.7(7) . . ?
C56 C51 P3 121.3(6) . . ?
C52 C51 P3 117.8(5) . . ?
C19 C20 C21 119.3(6) . . ?
C19 C20 H20 120.4 . . ?
C21 C20 H20 120.4 . . ?
C83 C84 N14 118.3(7) . . ?
C83 C84 P5 121.5(6) . . ?
N14 C84 P5 119.8(6) . . ?
C31 C30 C29 119.7(6) . . ?
C31 C30 H30 120.1 . . ?
C29 C30 H30 120.1 . . ?
C37 C38 C39 119.3(6) . . ?
C37 C38 H38 120.3 . . ?
C39 C38 H38 120.3 . . ?
C101 N15 C97 116.9(8) . . ?
N5 C12 C13 122.4(7) . . ?
N5 C12 H12 118.8 . . ?
C13 C12 H12 118.8 . . ?
C23 C24 C25 120.7(8) . . ?
C23 C24 H24 119.6 . . ?
C25 C24 H24 119.6 . . ?
C50 C49 C48 120.4(7) . . ?
C50 C49 H49 119.8 . . ?
C48 C49 H49 119.8 . . ?
C41 C42 C43 120.6(6) . . ?
C41 C42 H42 119.7 . . ?
C43 C42 H42 119.7 . . ?
C82 C83 C84 121.8(8) . . ?
C82 C83 H83 119.1 . . ?
C84 C83 H83 119.1 . . ?
C13 C14 C15 119.7(7) . . ?
C13 C14 H14 120.2 . . ?
C15 C14 H14 120.2 . . ?
C49 C50 N12 121.1(7) . . ?
C49 C50 P3 125.0(5) . . ?
N12 C50 P3 113.9(6) . . ?
O1 C11 H11A 109.5 . . ?
O1 C11 H11B 109.5 . . ?
H11A C11 H11B 109.5 . . ?
O1 C11 H11C 109.5 . . ?
H11A C11 H11C 109.5 . . ?
H11B C11 H11C 109.5 . . ?
C106 C105 C104 120.0(7) . . ?
C106 C105 H105 120 . . ?
C104 C105 H105 120 . . ?
C86 C85 C90 119.7(7) . . ?
C86 C85 P5 121.8(6) . . ?
C90 C85 P5 118.5(5) . . ?
C20 C19 C18 120.3(6) . . ?
C20 C19 H19 119.9 . . ?
C18 C19 H19 119.9 . . ?
C27 C28 C23 120.4(8) . . ?
C27 C28 H28 119.8 . . ?
C23 C28 H28 119.8 . . ?
C12 C13 C14 119.1(7) . . ?
C12 C13 H13 120.5 . . ?
C14 C13 H13 120.5 . . ?
C93 C94 C95 119.9(7) . . ?
C93 C94 H94 120 . . ?
C95 C94 H94 120 . . ?
C88 C89 C90 120.3(9) . . ?
C88 C89 H89 119.8 . . ?
C90 C89 H89 119.8 . . ?
C99 C100 C101 120.6(8) . . ?
C99 C100 H100 119.7 . . ?
C101 C100 H100 119.7 . . ?
C84 N14 C80 118.9(9) . . ?
C105 C104 C103 120.4(7) . . ?
C105 C104 H104 119.8 . . ?
C103 C104 H104 119.8 . . ?
C54 C53 C52 118.7(8) . . ?
C54 C53 H53 120.7 . . ?
C52 C53 H53 120.7 . . ?
C46 N12 C50 116.7(8) . . ?
C94 C95 C96 118.4(8) . . ?
C94 C95 H95 120.8 . . ?
C96 C95 H95 120.8 . . ?
C26 C27 C28 119.1(9) . . ?
C26 C27 H27 120.4 . . ?
C28 C27 H27 120.4 . . ?
C51 C56 C55 120.2(8) . . ?
C51 C56 H56 119.9 . . ?
C55 C56 H56 119.9 . . ?
C26 C25 C24 118.5(9) . . ?
C26 C25 H25 120.8 . . ?
C24 C25 H25 120.8 . . ?
C47 C48 C49 119.5(8) . . ?
C47 C48 H48 120.2 . . ?
C49 C48 H48 120.2 . . ?
C81 C82 C83 119.9(9) . . ?
C81 C82 H82 120.1 . . ?
C83 C82 H82 120.1 . . ?
C46 C47 C48 119.4(8) . . ?
C46 C47 H47 120.3 . . ?
C48 C47 H47 120.3 . . ?
C97 C98 C99 122.1(9) . . ?
C97 C98 H98 119 . . ?
C99 C98 H98 119 . . ?
C100 C99 C98 119.1(9) . . ?
C100 C99 H99 120.5 . . ?
C98 C99 H99 120.5 . . ?
C25 C26 C27 121.9(8) . . ?
C25 C26 H26 119.1 . . ?
C27 C26 H26 119.1 . . ?
C98 C97 N15 120.6(9) . . ?
C98 C97 H97 119.7 . . ?
N15 C97 H97 119.7 . . ?
C80 C81 C82 120.0(9) . . ?
C80 C81 H81 120 . . ?
C82 C81 H81 120 . . ?
C36 C37 C38 120.1(7) . . ?
C36 C37 H37 120 . . ?
C38 C37 H37 120 . . ?
C92 C93 C94 122.5(7) . . ?
C92 C93 H93 118.8 . . ?
C94 C93 H93 118.8 . . ?
C37 C36 C35 119.9(7) . . ?
C37 C36 H36 120.1 . . ?
C35 C36 H36 120.1 . . ?
C55 C54 C53 121.4(8) . . ?
C55 C54 H54 119.3 . . ?
C53 C54 H54 119.3 . . ?
C81 C80 N14 121.2(9) . . ?
C81 C80 H80 119.4 . . ?
N14 C80 H80 119.4 . . ?
C47 C46 N12 122.9(8) . . ?
C47 C46 H46 118.6 . . ?
N12 C46 H46 118.6 . . ?
C89 C88 C87 118.3(9) . . ?
C89 C88 H88 120.9 . . ?
C87 C88 H88 120.9 . . ?
C85 C86 C87 119.2(9) . . ?
C85 C86 H86 120.4 . . ?
C87 C86 H86 120.4 . . ?
C54 C55 C56 119.4(9) . . ?
C54 C55 H55 120.3 . . ?
C56 C55 H55 120.3 . . ?
C86 C87 C88 122.1(10) . . ?
C86 C87 H87 119 . . ?
C88 C87 H87 119 . . ?
Re2 N6 Cu1 166.9(3) . . ?
C8S O8S H8S 120(4) . . ?
O8S C8S H8S1 109.5 . . ?
O8S C8S H8S2 109.5 . . ?
H8S1 C8S H8S2 109.5 . . ?
O8S C8S H8S3 109.5 . . ?
H8S1 C8S H8S3 109.5 . . ?
H8S2 C8S H8S3 109.5 . . ?
C57A P3 C51 109.2(4) . . ?
C57A P3 C50 99.1(4) . . ?
C51 P3 C50 99.7(3) . . ?
C51 P3 C57B 95.2(6) . . ?
C50 P3 C57B 110.9(5) . . ?
C57A P3 Cu2 114.5(3) . . ?
C51 P3 Cu2 114.6(2) . . ?
C50 P3 Cu2 117.8(2) . . ?
C57B P3 Cu2 115.4(5) . . ?
C9S O9S H9S 109.5 . . ?
O9S C9S H9S1 109.5 . . ?
O9S C9S H9S2 109.5 . . ?
H9S1 C9S H9S2 109.5 . . ?
O9S C9S H9S3 109.5 . . ?
H9S1 C9S H9S3 109.5 . . ?
H9S2 C9S H9S3 109.5 . . ?
O1S C1S H1S1 109.5 . . ?
O1S C1S H1S2 109.5 . . ?
H1S1 C1S H1S2 109.5 . . ?
O1S C1S H1S3 109.5 . . ?
H1S1 C1S H1S3 109.5 . . ?
H1S2 C1S H1S3 109.5 . . ?
O3S C3S H3S1 109.5 . . ?
O3S C3S H3S2 109.5 . . ?
H3S1 C3S H3S2 109.5 . . ?
O3S C3S H3S3 109.5 . . ?
H3S1 C3S H3S3 109.5 . . ?
H3S2 C3S H3S3 109.5 . . ?
O5S2 C5S2 H5S1 109.5 . . ?
O5S2 C5S2 H5S2 109.5 . . ?
H5S1 C5S2 H5S2 109.5 . . ?
O5S2 C5S2 H5S3 109.5 . . ?
H5S1 C5S2 H5S3 109.5 . . ?
H5S2 C5S2 H5S3 109.5 . . ?
C5S2 O5S2 H5S8 110(3) . . ?
C68A P4A C67A 100.9(4) . . ?
C68A P4A C74A 103.4(4) . . ?
C67A P4A C74A 105.6(4) . . ?
C68A P4A Cu2 117.9(3) . . ?
C67A P4A Cu2 111.5(3) . . ?
C74A P4A Cu2 115.8(3) . . ?
C69A C68A C73A 120 . . ?
C69A C68A P4A 119.2(5) . . ?
C73A C68A P4A 120.7(5) . . ?
C68A C69A C70A 120 . . ?
C68A C69A H69A 120 . . ?
C70A C69A H69A 120 . . ?
C71A C70A C69A 120 . . ?
C71A C70A H70A 120 . . ?
C69A C70A H70A 120 . . ?
C70A C71A C72A 120 . . ?
C70A C71A H71A 120 . . ?
C72A C71A H71A 120 . . ?
C73A C72A C71A 120 . . ?
C73A C72A H72A 120 . . ?
C71A C72A H72A 120 . . ?
C72A C73A C68A 120 . . ?
C72A C73A H73A 120 . . ?
C68A C73A H73A 120 . . ?
C63A N13A C67A 120 . . ?
C64A C63A N13A 120 . . ?
C64A C63A H63A 120 . . ?
N13A C63A H63A 120 . . ?
C63A C64A C65A 120 . . ?
C63A C64A H64A 120 . . ?
C65A C64A H64A 120 . . ?
C64A C65A C66A 120 . . ?
C64A C65A H65A 120 . . ?
C66A C65A H65A 120 . . ?
C65A C66A C67A 120 . . ?
C65A C66A H66A 120 . . ?
C67A C66A H66A 120 . . ?
C66A C67A N13A 120 . . ?
C66A C67A P4A 124.5(5) . . ?
N13A C67A P4A 115.2(5) . . ?
C75A C74A C79A 120 . . ?
C75A C74A P4A 123.6(4) . . ?
C79A C74A P4A 116.3(4) . . ?
C74A C75A C76A 120 . . ?
C74A C75A H75A 120 . . ?
C76A C75A H75A 120 . . ?
C77A C76A C75A 120 . . ?
C77A C76A H76A 120 . . ?
C75A C76A H76A 120 . . ?
C76A C77A C78A 120 . . ?
C76A C77A H77A 120 . . ?
C78A C77A H77A 120 . . ?
C77A C78A C79A 120 . . ?
C77A C78A H78A 120 . . ?
C79A C78A H78A 120 . . ?
C78A C79A C74A 120 . . ?
C78A C79A H79A 120 . . ?
C74A C79A H79A 120 . . ?
C58A C57A C62A 120 . . ?
C58A C57A P3 125.4(5) . . ?
C62A C57A P3 114.4(5) . . ?
C57A C58A C59A 120 . . ?
C57A C58A H58A 120 . . ?
C59A C58A H58A 120 . . ?
C58A C59A C60A 120 . . ?
C58A C59A H59A 120 . . ?
C60A C59A H59A 120 . . ?
C61A C60A C59A 120 . . ?
C61A C60A H60A 120 . . ?
C59A C60A H60A 120 . . ?
C60A C61A C62A 120 . . ?
C60A C61A H61A 120 . . ?
C62A C61A H61A 120 . . ?
C61A C62A C57A 120 . . ?
C61A C62A H62A 120 . . ?
C57A C62A H62A 120 . . ?
O2S C2S H2S1 109.5 . . ?
O2S C2S H2S2 109.5 . . ?
H2S1 C2S H2S2 109.5 . . ?
O2S C2S H2S3 109.5 . . ?
H2S1 C2S H2S3 109.5 . . ?
H2S2 C2S H2S3 109.5 . . ?
C2S O2S H2S 109.5 . . ?
O4S C4S H4S1 109.5 . . ?
O4S C4S H4S2 109.5 . . ?
H4S1 C4S H4S2 109.5 . . ?
O4S C4S H4S3 109.5 . . ?
H4S1 C4S H4S3 109.5 . . ?
H4S2 C4S H4S3 109.5 . . ?
C4S O4S H4S 109.5 . . ?
O5S1 C5S1 H5S4 109.5 . . ?
O5S1 C5S1 H5S5 109.5 . . ?
H5S4 C5S1 H5S5 109.5 . . ?
O5S1 C5S1 H5S6 109.5 . . ?
H5S4 C5S1 H5S6 109.5 . . ?
H5S5 C5S1 H5S6 109.5 . . ?
C5S1 O5S1 H5S7 104.9(17) . . ?
C6S O6S H6S 109.5 . . ?
O6S C6S H6S1 109.5 . . ?
O6S C6S H6S2 109.5 . . ?
H6S1 C6S H6S2 109.5 . . ?
O6S C6S H6S3 109.5 . . ?
H6S1 C6S H6S3 109.5 . . ?
H6S2 C6S H6S3 109.5 . . ?
C11S O11S H11S 109.5 . . ?
O11S C11S H11D 109.5 . . ?
O11S C11S H11E 109.5 . . ?
H11D C11S H11E 109.5 . . ?
O11S C11S H11F 109.5 . . ?
H11D C11S H11F 109.5 . . ?
H11E C11S H11F 109.5 . . ?
C67B P4B C68B 108.0(11) . . ?
C67B P4B C74B 103.1(11) . . ?
C68B P4B C74B 99.7(11) . . ?
C67B P4B Cu2 107.4(9) . . ?
C68B P4B Cu2 116.9(8) . . ?
C74B P4B Cu2 120.5(9) . . ?
C70B C69B C73B 120 . . ?
C70B C69B H69B 120 . . ?
C73B C69B H69B 120 . . ?
C71B C70B C69B 120 . . ?
C71B C70B H70B 120 . . ?
C69B C70B H70B 120 . . ?
C68B C71B C70B 120 . . ?
C68B C71B H71B 120 . . ?
C70B C71B H71B 120 . . ?
C71B C68B C72B 120 . . ?
C71B C68B P4B 116.6(13) . . ?
C72B C68B P4B 123.1(13) . . ?
C73B C72B C68B 120 . . ?
C73B C72B H72B 120 . . ?
C68B C72B H72B 120 . . ?
C72B C73B C69B 120 . . ?
C72B C73B H73B 120 . . ?
C69B C73B H73B 120 . . ?
C63B N13B C67B 120 . . ?
C64B C63B N13B 120 . . ?
C64B C63B H63B 120 . . ?
N13B C63B H63B 120 . . ?
C65B C64B C63B 120 . . ?
C65B C64B H64B 120 . . ?
C63B C64B H64B 120 . . ?
C64B C65B C66B 120 . . ?
C64B C65B H65B 120 . . ?
C66B C65B H65B 120 . . ?
C65B C66B C67B 120 . . ?
C65B C66B H66B 120 . . ?
C67B C66B H66B 120 . . ?
C66B C67B N13B 120 . . ?
C66B C67B P4B 124.1(13) . . ?
N13B C67B P4B 115.8(13) . . ?
C75B C74B C79B 120 . . ?
C75B C74B P4B 125.1(14) . . ?
C79B C74B P4B 114.7(14) . . ?
C74B C75B C76B 120 . . ?
C74B C75B H75B 120 . . ?
C76B C75B H75B 120 . . ?
C77B C76B C75B 120 . . ?
C77B C76B H76B 120 . . ?
C75B C76B H76B 120 . . ?
C76B C77B C78B 120 . . ?
C76B C77B H77B 120 . . ?
C78B C77B H77B 120 . . ?
C77B C78B C79B 120 . . ?
C77B C78B H78B 120 . . ?
C79B C78B H78B 120 . . ?
C78B C79B C74B 120 . . ?
C78B C79B H79B 120 . . ?
C74B C79B H79B 120 . . ?
C58B C57B C62B 120 . . ?
C58B C57B P3 120.2(9) . . ?
C62B C57B P3 119.6(10) . . ?
C59B C58B C57B 120 . . ?
C59B C58B H58B 120 . . ?
C57B C58B H58B 120 . . ?
C60B C59B C58B 120 . . ?
C60B C59B H59B 120 . . ?
C58B C59B H59B 120 . . ?
C61B C60B C59B 120 . . ?
C61B C60B H60B 120 . . ?
C59B C60B H60B 120 . . ?
C60B C61B C62B 120 . . ?
C60B C61B H61B 120 . . ?
C62B C61B H61B 120 . . ?
C61B C62B C57B 120 . . ?
C61B C62B H62B 120 . . ?
C57B C62B H62B 120 . . ?
O12S C12S H12A 109.5 . . ?
O12S C12S H12B 109.5 . . ?
H12A C12S H12B 109.5 . . ?
O12S C12S H12C 109.5 . . ?
H12A C12S H12C 109.5 . . ?
H12B C12S H12C 109.5 . . ?
C12S O12S H12S 112(3) . . ?
O7S C7S H7S1 109.5 . . ?
O7S C7S H7S2 109.5 . . ?
H7S1 C7S H7S2 109.5 . . ?
O7S C7S H7S3 109.5 . . ?
H7S1 C7S H7S3 109.5 . . ?
H7S2 C7S H7S3 109.5 . . ?
C7S O7S H7S 119(3) . . ?
C10S O10S H10S 109.5 . . ?
O10S C10S H10A 109.5 . . ?
O10S C10S H10B 109.5 . . ?
H10A C10S H10B 109.5 . . ?
O10S C10S H10C 109.5 . . ?
H10A C10S H10C 109.5 . . ?
H10B C10S H10C 109.5 . . ?
C1S O1S H1S 99(2) . . ?
C3S O3S H3S 109.5 . . ?

loop_
_geom_bond_atom_site_label_1
_geom_bond_atom_site_label_2
_geom_bond_distance
_geom_bond_site_symmetry_2
_geom_bond_publ_flag
Re1 N1 1.672(5) . ?
Re1 C2 2.097(6) . ?
Re1 C3 2.106(6) . ?
Re1 C4 2.107(6) . ?
Re1 N5 2.416(5) . ?
Re1 P1 2.4214(15) . ?
Re2 N6 1.669(5) . ?
Re2 C9 2.090(5) . ?
Re2 C8 2.102(6) 2_666 ?
Re2 C7 2.114(5) 2_666 ?
Re2 C10 2.119(6) . ?
Re2 O1 2.357(4) . ?
Cu1 N6 1.988(5) . ?
Cu1 N7 2.014(4) . ?
Cu1 N2 2.025(5) . ?
Cu1 P2 2.2381(15) . ?
Cu2 N8 1.981(5) . ?
Cu2 N3 2.024(5) . ?
Cu2 P4A 2.181(4) . ?
Cu2 P3 2.2633(18) . ?
Cu2 P4B 2.546(9) . ?
Cu3 N1 1.985(5) . ?
Cu3 N9 1.987(5) . ?
Cu3 P5 2.2510(17) . ?
Cu3 P6 2.2691(17) . ?
P1 C17 1.801(6) . ?
P1 C23 1.816(6) . ?
P1 C16 1.821(7) . ?
P2 C40 1.826(6) . ?
P2 C34 1.830(6) . ?
P2 C33 1.841(5) . ?
P5 C84 1.817(7) . ?
P5 C91 1.820(7) . ?
P5 C85 1.837(7) . ?
P6 C102 1.810(6) . ?
P6 C101 1.820(7) . ?
P6 C108 1.837(6) . ?
O1 C11 1.432(9) . ?
O1 H1 0.95 . ?
N7 C7 1.151(7) . ?
N2 C2 1.139(7) . ?
N9 C9 1.155(7) . ?
N8 C8 1.144(7) . ?
C45 C44 1.384(8) . ?
C45 C40 1.384(8) . ?
C45 H45 0.95 . ?
N3 C3 1.150(7) . ?
C112 C111 1.365(9) . ?
C112 C113 1.389(8) . ?
C112 H112 0.95 . ?
N5 C12 1.334(8) . ?
N5 C16 1.361(8) . ?
C10 N10 1.148(7) . ?
C4 N4 1.144(8) . ?
C113 C108 1.386(8) . ?
C113 H113 0.95 . ?
C33 C32 1.371(8) . ?
C33 N11 1.373(7) . ?
C109 C110 1.318(8) . ?
C109 C108 1.337(8) . ?
C109 H109 0.95 . ?
C40 C41 1.376(8) . ?
C17 C18 1.392(8) . ?
C17 C22 1.398(8) . ?
C111 C110 1.390(9) . ?
C111 H111 0.95 . ?
C21 C22 1.367(9) . ?
C21 C20 1.383(9) . ?
C21 H21 0.95 . ?
C32 C31 1.384(8) . ?
C32 H32 0.95 . ?
C22 H22 0.95 . ?
N11 C29 1.383(8) . ?
C34 C35 1.353(8) . ?
C34 C39 1.393(8) . ?
C16 C15 1.376(9) . ?
C44 C43 1.391(9) . ?
C44 H44 0.95 . ?
C91 C92 1.375(8) . ?
C91 C96 1.385(10) . ?
C18 C19 1.384(9) . ?
C18 H18 0.95 . ?
C39 C38 1.388(9) . ?
C39 H39 0.95 . ?
C106 C105 1.351(11) . ?
C106 C107 1.397(9) . ?
C106 H106 0.95 . ?
C41 C42 1.381(8) . ?
C41 H41 0.95 . ?
C43 C42 1.383(10) . ?
C43 H43 0.95 . ?
C110 H110 0.95 . ?
C52 C51 1.370(9) . ?
C52 C53 1.393(10) . ?
C52 H52 0.95 . ?
C23 C24 1.378(10) . ?
C23 C28 1.395(10) . ?
C103 C104 1.381(9) . ?
C103 C102 1.392(9) . ?
C103 H103 0.95 . ?
C102 C107 1.378(9) . ?
C101 C100 1.385(10) . ?
C101 N15 1.414(10) . ?
C92 C93 1.353(10) . ?
C92 H92 0.95 . ?
C31 C30 1.367(9) . ?
C31 H31 0.95 . ?
C96 C95 1.396(9) . ?
C96 H96 0.95 . ?
C107 H107 0.95 . ?
C29 C30 1.379(9) . ?
C29 H29 0.95 . ?
C35 C36 1.387(9) . ?
C35 H35 0.95 . ?
C15 C14 1.386(10) . ?
C15 H15 0.95 . ?
C90 C85 1.370(10) . ?
C90 C89 1.390(10) . ?
C90 H90 0.95 . ?
C51 C56 1.362(10) . ?
C51 P3 1.832(6) . ?
C20 C19 1.381(10) . ?
C20 H20 0.95 . ?
C84 C83 1.378(10) . ?
C84 N14 1.402(10) . ?
C30 H30 0.95 . ?
C38 C37 1.382(10) . ?
C38 H38 0.95 . ?
N15 C97 1.429(11) . ?
C12 C13 1.366(10) . ?
C12 H12 0.95 . ?
C24 C25 1.399(10) . ?
C24 H24 0.95 . ?
C49 C50 1.378(10) . ?
C49 C48 1.381(10) . ?
C49 H49 0.95 . ?
C42 H42 0.95 . ?
C83 C82 1.375(11) . ?
C83 H83 0.95 . ?
C14 C13 1.387(11) . ?
C14 H14 0.95 . ?
C50 N12 1.393(9) . ?
C50 P3 1.836(7) . ?
C11 H11A 0.98 . ?
C11 H11B 0.98 . ?
C11 H11C 0.98 . ?
C105 C104 1.357(11) . ?
C105 H105 0.95 . ?
C85 C86 1.365(10) . ?
C19 H19 0.95 . ?
C28 C27 1.380(10) . ?
C28 H28 0.95 . ?
C13 H13 0.95 . ?
C94 C93 1.369(12) . ?
C94 C95 1.371(10) . ?
C94 H94 0.95 . ?
C89 C88 1.360(14) . ?
C89 H89 0.95 . ?
C100 C99 1.378(11) . ?
C100 H100 0.95 . ?
N14 C80 1.407(12) . ?
C104 H104 0.95 . ?
C53 C54 1.378(12) . ?
C53 H53 0.95 . ?
N12 C46 1.384(12) . ?
C95 H95 0.95 . ?
C27 C26 1.381(13) . ?
C27 H27 0.95 . ?
C56 C55 1.380(12) . ?
C56 H56 0.95 . ?
C25 C26 1.373(13) . ?
C25 H25 0.95 . ?
C48 C47 1.374(11) . ?
C48 H48 0.95 . ?
C82 C81 1.373(12) . ?
C82 H82 0.95 . ?
C47 C46 1.370(13) . ?
C47 H47 0.95 . ?
C98 C97 1.344(13) . ?
C98 C99 1.385(14) . ?
C98 H98 0.95 . ?
C99 H99 0.95 . ?
C26 H26 0.95 . ?
C97 H97 0.95 . ?
C81 C80 1.352(13) . ?
C81 H81 0.95 . ?
C37 C36 1.376(10) . ?
C37 H37 0.95 . ?
C93 H93 0.95 . ?
C36 H36 0.95 . ?
C54 C55 1.359(13) . ?
C54 H54 0.95 . ?
C80 H80 0.95 . ?
C46 H46 0.95 . ?
C88 C87 1.375(15) . ?
C88 H88 0.95 . ?
C86 C87 1.371(12) . ?
C86 H86 0.95 . ?
C55 H55 0.95 . ?
C87 H87 0.95 . ?
O8S C8S 1.28(3) . ?
O8S H8S 0.850(5) . ?
C8S H8S1 0.98 . ?
C8S H8S2 0.98 . ?
C8S H8S3 0.98 . ?
P3 C57A 1.799(6) . ?
P3 C57B 1.938(13) . ?
O9S C9S 1.369(18) . ?
O9S H9S 0.84 . ?
C9S H9S1 0.98 . ?
C9S H9S2 0.98 . ?
C9S H9S3 0.98 . ?
C1S O1S 1.444(10) . ?
C1S H1S1 0.98 . ?
C1S H1S2 0.98 . ?
C1S H1S3 0.98 . ?
C3S O3S 1.418(14) . ?
C3S H3S1 0.98 . ?
C3S H3S2 0.98 . ?
C3S H3S3 0.98 . ?
C5S2 O5S2 1.382(15) . ?
C5S2 H5S1 0.98 . ?
C5S2 H5S2 0.98 . ?
C5S2 H5S3 0.98 . ?
O5S2 H5S8 0.85(2) . ?
P4A C68A 1.799(7) . ?
P4A C67A 1.800(6) . ?
P4A C74A 1.817(6) . ?
C68A C69A 1.39 . ?
C68A C73A 1.39 . ?
C69A C70A 1.39 . ?
C69A H69A 0.95 . ?
C70A C71A 1.39 . ?
C70A H70A 0.95 . ?
C71A C72A 1.39 . ?
C71A H71A 0.95 . ?
C72A C73A 1.39 . ?
C72A H72A 0.95 . ?
C73A H73A 0.95 . ?
N13A C63A 1.39 . ?
N13A C67A 1.39 . ?
C63A C64A 1.39 . ?
C63A H63A 0.95 . ?
C64A C65A 1.39 . ?
C64A H64A 0.95 . ?
C65A C66A 1.39 . ?
C65A H65A 0.95 . ?
C66A C67A 1.39 . ?
C66A H66A 0.95 . ?
C74A C75A 1.39 . ?
C74A C79A 1.39 . ?
C75A C76A 1.39 . ?
C75A H75A 0.95 . ?
C76A C77A 1.39 . ?
C76A H76A 0.95 . ?
C77A C78A 1.39 . ?
C77A H77A 0.95 . ?
C78A C79A 1.39 . ?
C78A H78A 0.95 . ?
C79A H79A 0.95 . ?
C57A C58A 1.39 . ?
C57A C62A 1.39 . ?
C58A C59A 1.39 . ?
C58A H58A 0.95 . ?
C59A C60A 1.39 . ?
C59A H59A 0.95 . ?
C60A C61A 1.39 . ?
C60A H60A 0.95 . ?
C61A C62A 1.39 . ?
C61A H61A 0.95 . ?
C62A H62A 0.95 . ?
C2S O2S 1.473(13) . ?
C2S H2S1 0.98 . ?
C2S H2S2 0.98 . ?
C2S H2S3 0.98 . ?
O2S H2S 0.84 . ?
C4S O4S 1.462(12) . ?
C4S H4S1 0.98 . ?
C4S H4S2 0.98 . ?
C4S H4S3 0.98 . ?
O4S H4S 0.84 . ?
C5S1 O5S1 1.457(14) . ?
C5S1 H5S4 0.98 . ?
C5S1 H5S5 0.98 . ?
C5S1 H5S6 0.98 . ?
O5S1 H5S7 0.86(2) . ?
O6S C6S 1.343(17) . ?
O6S H6S 0.84 . ?
C6S H6S1 0.98 . ?
C6S H6S2 0.98 . ?
C6S H6S3 0.98 . ?
O11S C11S 1.380(19) . ?
O11S H11S 0.84 . ?
C11S H11D 0.98 . ?
C11S H11E 0.98 . ?
C11S H11F 0.98 . ?
P4B C67B 1.742(18) . ?
P4B C68B 1.802(19) . ?
P4B C74B 1.824(19) . ?
C69B C70B 1.39 . ?
C69B C73B 1.39 . ?
C69B H69B 0.95 . ?
C70B C71B 1.39 . ?
C70B H70B 0.95 . ?
C71B C68B 1.39 . ?
C71B H71B 0.95 . ?
C68B C72B 1.39 . ?
C72B C73B 1.39 . ?
C72B H72B 0.95 . ?
C73B H73B 0.95 . ?
N13B C63B 1.39 . ?
N13B C67B 1.39 . ?
C63B C64B 1.39 . ?
C63B H63B 0.95 . ?
C64B C65B 1.39 . ?
C64B H64B 0.95 . ?
C65B C66B 1.39 . ?
C65B H65B 0.95 . ?
C66B C67B 1.39 . ?
C66B H66B 0.95 . ?
C74B C75B 1.39 . ?
C74B C79B 1.39 . ?
C75B C76B 1.39 . ?
C75B H75B 0.95 . ?
C76B C77B 1.39 . ?
C76B H76B 0.95 . ?
C77B C78B 1.39 . ?
C77B H77B 0.95 . ?
C78B C79B 1.39 . ?
C78B H78B 0.95 . ?
C79B H79B 0.95 . ?
C57B C58B 1.39 . ?
C57B C62B 1.39 . ?
C58B C59B 1.39 . ?
C58B H58B 0.95 . ?
C59B C60B 1.39 . ?
C59B H59B 0.95 . ?
C60B C61B 1.39 . ?
C60B H60B 0.95 . ?
C61B C62B 1.39 . ?
C61B H61B 0.95 . ?
C62B H62B 0.95 . ?
C12S O12S 1.383(18) . ?
C12S H12A 0.98 . ?
C12S H12B 0.98 . ?
C12S H12C 0.98 . ?
O12S H12S 0.849(6) . ?
C7S O7S 1.314(18) . ?
C7S H7S1 0.98 . ?
C7S H7S2 0.98 . ?
C7S H7S3 0.98 . ?
O7S H7S 0.84(2) . ?
O10S C10S 1.354(17) . ?
O10S H10S 0.84 . ?
C10S H10A 0.98 . ?
C10S H10B 0.98 . ?
C10S H10C 0.98 . ?
O1S H1S 0.929(17) . ?
O3S H3S 0.84 . ?
